data_1575515
loop_
_publ_author_name
'Palui, Prasenjit'
'Bollenbeck, Matthias'
'Meleschko, Daniel'
'Brehm, Philipp'
'Gomila, Rosa M.'
'Schnakenburg, Gregor'
'Frontera, Antonio'
'Bismuto, Alessandro'

_publ_section_title
;
 Azadistibiridines and stabilised-iminobismuthane: reactivity of small
 inorganic rings in heavy main group chemistry.
;
_journal_issue 36
_journal_name_full 'Chemical science'
_journal_page_first 16894
_journal_page_last 16903
_journal_paper_doi 10.1039/d5sc03416g
_journal_volume 16
_journal_year 2025
_chemical_formula_moiety 'C62 H123 N O Sb2 Si8'
_chemical_formula_sum 'C62 H123 N O Sb2 Si8'
_chemical_formula_weight 1366.83
_chemical_name_systematic MB037
_space_group_crystal_system monoclinic
_space_group_IT_number 14
_space_group_name_Hall '-P 2ybc'
_space_group_name_H-M_alt 'P 1 21/c 1'
_atom_sites_solution_hydrogens geom
_atom_sites_solution_primary dual
_audit_creation_date 2024-07-29
_audit_creation_method
;
Olex2 1.5
(compiled 2024.02.16 svn.r378c4104 for OlexSys, GUI svn.r6928)
;
_audit_update_record
;
2025-04-01 deposited with the CCDC.	2025-08-05 downloaded from the CCDC.
;
_cell_angle_alpha 90
_cell_angle_beta 100.9310(10)
_cell_angle_gamma 90
_cell_formula_units_Z 4
_cell_length_a 17.8015(6)
_cell_length_b 12.3747(4)
_cell_length_c 34.4746(12)
_cell_measurement_reflns_used 9774
_cell_measurement_temperature 103.00
_cell_measurement_theta_max 27.613
_cell_measurement_theta_min 2.412
_cell_volume 7456.6(4)
_computing_cell_refinement 'SAINT V8.40B (?, 2016)'
_computing_data_reduction 'SAINT V8.40B (?, 2016)'
_computing_molecular_graphics 'Olex2 1.5 (Dolomanov et al., 2009)'
_computing_publication_material 'Olex2 1.5 (Dolomanov et al., 2009)'
_computing_structure_refinement 'XL  (Sheldrick, 2008)'
_computing_structure_solution 'SHELXT 2018/2 (Sheldrick, 2018)'
_diffrn_ambient_temperature 103.00
_diffrn_detector 'Bruker Photon100 detector'
_diffrn_detector_area_resol_mean 7.9
_diffrn_detector_type 'CMOS area detector'
_diffrn_measured_fraction_theta_full 0.999
_diffrn_measured_fraction_theta_max 0.999
_diffrn_measurement_device 'three-circle diffractometer'
_diffrn_measurement_device_type 'Bruker D8 Venture'
_diffrn_measurement_method '\w and \f scans'
_diffrn_radiation_monochromator 'mirror optics'
_diffrn_radiation_probe x-ray
_diffrn_radiation_type MoK\a
_diffrn_radiation_wavelength 0.71073
_diffrn_reflns_av_R_equivalents 0.0677
_diffrn_reflns_av_unetI/netI 0.0305
_diffrn_reflns_Laue_measured_fraction_full 0.999
_diffrn_reflns_Laue_measured_fraction_max 0.999
_diffrn_reflns_limit_h_max 23
_diffrn_reflns_limit_h_min -23
_diffrn_reflns_limit_k_max 16
_diffrn_reflns_limit_k_min -16
_diffrn_reflns_limit_l_max 44
_diffrn_reflns_limit_l_min -45
_diffrn_reflns_number 206446
_diffrn_reflns_point_group_measured_fraction_full 0.999
_diffrn_reflns_point_group_measured_fraction_max 0.999
_diffrn_reflns_theta_full 25.242
_diffrn_reflns_theta_max 28.000
_diffrn_reflns_theta_min 2.040
_diffrn_source 'microfocus sealed X-ray tube'
_diffrn_source_current 1.0
_diffrn_source_power 0.05
_diffrn_source_type 'Incoatec I\ms'
_diffrn_source_voltage 50.0
_exptl_absorpt_coefficient_mu 0.888
_exptl_absorpt_correction_T_max 0.7463
_exptl_absorpt_correction_T_min 0.6756
_exptl_absorpt_correction_type multi-scan
_exptl_absorpt_process_details
;
SADABS-2016/2 (Bruker,2016/2) was used for absorption correction.
wR2(int) was 0.1005 before and 0.0664 after correction.
The Ratio of minimum to maximum transmission is 0.9053.
The \l/2 correction factor is Not present.
;
_exptl_crystal_colour 'clear orange'
_exptl_crystal_colour_lustre clear
_exptl_crystal_colour_primary orange
_exptl_crystal_density_diffrn 1.218
_exptl_crystal_description plate
_exptl_crystal_F_000 2896
_exptl_crystal_size_max 0.25
_exptl_crystal_size_mid 0.2
_exptl_crystal_size_min 0.16
_refine_diff_density_max 1.312
_refine_diff_density_min -1.734
_refine_diff_density_rms 0.114
_refine_ls_extinction_method none
_refine_ls_goodness_of_fit_ref 1.316
_refine_ls_hydrogen_treatment constr
_refine_ls_matrix_type full
_refine_ls_number_parameters 942
_refine_ls_number_reflns 18010
_refine_ls_number_restraints 539
_refine_ls_restrained_S_all 1.305
_refine_ls_R_factor_all 0.0685
_refine_ls_R_factor_gt 0.0642
_refine_ls_shift/su_max 0.001
_refine_ls_shift/su_mean 0.000
_refine_ls_structure_factor_coef Fsqd
_refine_ls_weighting_details 'w=1/[\s^2^(Fo^2^)+42.5292P] where P=(Fo^2^+2Fc^2^)/3'
_refine_ls_weighting_scheme calc
_refine_ls_wR_factor_gt 0.1347
_refine_ls_wR_factor_ref 0.1364
_reflns_Friedel_coverage 0.000
_reflns_number_gt 16800
_reflns_number_total 18010
_reflns_threshold_expression 'I > 2\s(I)'
_cod_data_source_file d5sc03416g3.cif
_cod_data_source_block 2d
_cod_depositor_comments 'Adding full bibliography for 1575509--1575515.cif.'
_cod_database_code 1575515
_shelx_shelxl_version_number 2019/1
_shelx_space_group_comment
;
The symmetry employed for this shelxl refinement is uniquely defined
by the following loop, which should always be used as a source of
symmetry information in preference to the above space-group names.
They are only intended as comments.
;
_shelx_estimated_absorpt_t_max 0.871
_shelx_estimated_absorpt_t_min 0.808
_olex2_refinement_description
;
1. Fixed Uiso
 At 1.2 times of:
  All C(H) groups, All C(H,H) groups
 At 1.5 times of:
  All C(H,H,H) groups
2. Restrained distances
 C55S-C49 = C56S-C55S
 1.5 with sigma of 0.01
 C60-C59
 1.5 with sigma of 0.01
 O1-C60
 1.42 with sigma of 0.01
 C55-C49 = C55S-C49 = C50-C49 = C50S-C49 = C54-C49 = C54S-C49 = C56-C55 = C54S-
 C53S = C53S-C52S = C58-C51 = C58S-C56S = C51S-C50S = C51-C50 = C54-C53
 1.5 with sigma of 0.01
 N1-C49 \\sim N1S-C49
 with sigma of 0.001
 Sb2-N1 \\sim Sb2S-N1S \\sim Sb1-N1 \\sim Sb1S-N1S
 with sigma of 0.001
 Sb2-Sb1 \\sim Sb2S-Sb1S
 with sigma of 0.001
3. Uiso/Uaniso restraints and constraints
C14 \\sim C15 \\sim C15S \\sim C16 \\sim C16S \\sim C17 \\sim C17S: within 2A
with sigma of 0.001 and sigma for terminal atoms of 0.002 within 2A
C49 \\sim C50 \\sim C50S \\sim C51 \\sim C51S \\sim C52 \\sim C52S \\sim C53
\\sim C54 \\sim C54S \\sim C55 \\sim C55S \\sim C56 \\sim C56S \\sim C57 \\sim
C57S \\sim C58 \\sim C58S \\sim C53S: within 2A with sigma of 0.001 and sigma
for terminal atoms of 0.002 within 2A
N1 \\sim N1S: within 2A with sigma of 0.001 and sigma for terminal atoms of
0.002 within 2A
Sb1 \\sim Sb1S \\sim Sb2S \\sim Sb2: within 2A with sigma of 0.001 and sigma
for terminal atoms of 0.002 within 2A
C40 \\sim C39 \\sim C44 \\sim C39S \\sim C41 \\sim C38S \\sim C38 \\sim C41S
\\sim C40S: within 2A with sigma of 0.001 and sigma for terminal atoms of 0.002
within 2A
N1 \\sim N1S \\sim C49 \\sim C55 \\sim C54S \\sim C54 \\sim C55S \\sim C50
\\sim C50S: within 2A with sigma of 0.001 and sigma for terminal atoms of 0.002
within 2A
4. Rigid body (RIGU) restrains
 C62, C61, O1, C60, C59
 with sigma for 1-2 distances of 0.001 and sigma for 1-3 distances of 0.001
5. Others
 Sof(C32S)=Sof(H32D)=Sof(H32E)=Sof(H32F)=Sof(C33S)=Sof(H33D)=Sof(H33E)=
 Sof(H33F)=Sof(C34S)=Sof(H34D)=Sof(H34E)=Sof(H34F)=1-FVAR(1)
 Sof(C32)=Sof(H32A)=Sof(H32B)=Sof(H32C)=Sof(C33)=Sof(H33A)=Sof(H33B)=Sof(H33C)=
 Sof(C34)=Sof(H34A)=Sof(H34B)=Sof(H34C)=FVAR(1)
 Sof(C35S)=Sof(H35D)=Sof(H35E)=Sof(H35F)=Sof(C36S)=Sof(H36D)=Sof(H36E)=
 Sof(H36F)=Sof(C37S)=Sof(H37D)=Sof(H37E)=Sof(H37F)=1-FVAR(2)
 Sof(C35)=Sof(H35A)=Sof(H35B)=Sof(H35C)=Sof(C36)=Sof(H36A)=Sof(H36B)=Sof(H36C)=
 Sof(C37)=Sof(H37A)=Sof(H37B)=Sof(H37C)=FVAR(2)
 Sof(Sb1S)=Sof(Sb2S)=Sof(N1S)=1-FVAR(3)
 Sof(Sb1)=Sof(Sb2)=Sof(N1)=FVAR(3)
 Sof(C50S)=Sof(H50C)=Sof(H50D)=Sof(C51S)=Sof(H51S)=Sof(C52S)=Sof(H52C)=
 Sof(H52D)=Sof(C54S)=Sof(H54C)=Sof(H54D)=Sof(C55S)=Sof(H55C)=Sof(H55D)=
 Sof(C56S)=Sof(H56S)=Sof(C57S)=Sof(H57C)=Sof(H57D)=Sof(C58S)=Sof(H58C)=
 Sof(H58D)=Sof(C53S)=Sof(H53S)=1-FVAR(4)
 Sof(C50)=Sof(H50A)=Sof(H50B)=Sof(C51)=Sof(H51)=Sof(C52)=Sof(H52A)=Sof(H52B)=
 Sof(C53)=Sof(H53)=Sof(C54)=Sof(H54A)=Sof(H54B)=Sof(C55)=Sof(H55A)=Sof(H55B)=
 Sof(C56)=Sof(H56)=Sof(C57)=Sof(H57A)=Sof(H57B)=Sof(C58)=Sof(H58A)=Sof(H58B)=
 FVAR(4)
 Sof(C38S)=Sof(C39S)=Sof(H39D)=Sof(H39E)=Sof(H39F)=Sof(C40S)=Sof(H40D)=
 Sof(H40E)=Sof(H40F)=Sof(C41S)=Sof(H41D)=Sof(H41E)=Sof(H41F)=1-FVAR(5)
 Sof(C38)=Sof(C39)=Sof(H39A)=Sof(H39B)=Sof(H39C)=Sof(C40)=Sof(H40A)=Sof(H40B)=
 Sof(H40C)=Sof(C41)=Sof(H41A)=Sof(H41B)=Sof(H41C)=FVAR(5)
 Sof(C15S)=Sof(H15D)=Sof(H15E)=Sof(H15F)=Sof(C16S)=Sof(H16D)=Sof(H16E)=
 Sof(H16F)=Sof(C17S)=Sof(H17D)=Sof(H17E)=Sof(H17F)=1-FVAR(6)
 Sof(C15)=Sof(H15A)=Sof(H15B)=Sof(H15C)=Sof(C16)=Sof(H16A)=Sof(H16B)=Sof(H16C)=
 Sof(C17)=Sof(H17A)=Sof(H17B)=Sof(H17C)=FVAR(6)
6.a Ternary CH refined with riding coordinates:
 C7(H7), C18(H18), C31(H31), C42(H42), C51(H51), C51S(H51S), C53(H53),
 C56(H56), C56S(H56S), C53S(H53S)
6.b Secondary CH2 refined with riding coordinates:
 C50(H50A,H50B), C50S(H50C,H50D), C52(H52A,H52B), C52S(H52C,H52D), C54(H54A,
 H54B), C54S(H54C,H54D), C55(H55A,H55B), C55S(H55C,H55D), C57(H57A,H57B),
 C57S(H57C,H57D), C58(H58A,H58B), C58S(H58C,H58D), C60(H60A,H60B), C61(H61A,
 H61B)
6.c Aromatic/amide H refined with riding coordinates:
 C3(H3), C5(H5), C27(H27), C29(H29)
6.d Idealised Me refined as rotating group:
 C8(H8A,H8B,H8C), C9(H9A,H9B,H9C), C10(H10A,H10B,H10C), C11(H11A,H11B,H11C),
 C12(H12A,H12B,H12C), C13(H13A,H13B,H13C), C15(H15A,H15B,H15C), C15S(H15D,H15E,
 H15F), C16(H16A,H16B,H16C), C16S(H16D,H16E,H16F), C17(H17A,H17B,H17C),
 C17S(H17D,H17E,H17F), C19(H19A,H19B,H19C), C20(H20A,H20B,H20C), C21(H21A,H21B,
 H21C), C22(H22A,H22B,H22C), C23(H23A,H23B,H23C), C24(H24A,H24B,H24C), C32(H32A,
 H32B,H32C), C32S(H32D,H32E,H32F), C33(H33A,H33B,H33C), C33S(H33D,H33E,H33F),
 C34(H34A,H34B,H34C), C34S(H34D,H34E,H34F), C35(H35A,H35B,H35C), C35S(H35D,H35E,
 H35F), C36(H36A,H36B,H36C), C36S(H36D,H36E,H36F), C37(H37A,H37B,H37C),
 C37S(H37D,H37E,H37F), C39(H39A,H39B,H39C), C39S(H39D,H39E,H39F), C40(H40A,H40B,
 H40C), C40S(H40D,H40E,H40F), C41(H41A,H41B,H41C), C41S(H41D,H41E,H41F),
 C43(H43A,H43B,H43C), C44(H44A,H44B,H44C), C45(H45A,H45B,H45C), C46(H46A,H46B,
 H46C), C47(H47A,H47B,H47C), C48(H48A,H48B,H48C), C59(H59A,H59B,H59C), C62(H62A,
 H62B,H62C)
;
_olex2_submission_special_instructions 'No special instructions were received'

loop_
_space_group_symop_operation_xyz
'x, y, z'
'-x, y+1/2, -z+1/2'
'-x, -y, -z'
'x, -y-1/2, z-1/2'

loop_
_atom_site_label
_atom_site_type_symbol
_atom_site_fract_x
_atom_site_fract_y
_atom_site_fract_z
_atom_site_U_iso_or_equiv
_atom_site_adp_type
_atom_site_occupancy
_atom_site_site_symmetry_order
_atom_site_calc_flag
_atom_site_refinement_flags_posn
_atom_site_refinement_flags_adp
_atom_site_refinement_flags_occupancy
_atom_site_disorder_assembly
_atom_site_disorder_group
Sb1 Sb 0.35521(14) 0.7094(3) 0.64271(11) 0.0156(3) Uani 0.696(9) 1 d D U P A 1
Sb1S Sb 0.3474(4) 0.7155(8) 0.6379(3) 0.0154(5) Uani 0.304(9) 1 d D U P A 2
Sb2 Sb 0.19806(12) 0.6425(2) 0.62259(7) 0.0165(3) Uani 0.696(9) 1 d D U P A 1
Sb2S Sb 0.1973(3) 0.6220(4) 0.62844(15) 0.0197(5) Uani 0.304(9) 1 d D U P A 2
Si1 Si 0.58169(8) 0.80439(13) 0.66583(5) 0.0308(3) Uani 1 1 d . . . . .
Si2 Si 0.54404(9) 0.85347(12) 0.57233(5) 0.0342(3) Uani 1 1 d . . . . .
Si3 Si 0.38477(8) 0.35587(12) 0.66571(4) 0.0275(3) Uani 1 1 d . . . . .
Si4 Si 0.30587(8) 0.35291(10) 0.57275(4) 0.0234(3) Uani 1 1 d . . . . .
Si5 Si 0.25957(8) 0.73068(14) 0.75555(4) 0.0313(3) Uani 1 1 d . . . . .
Si6 Si 0.24582(8) 0.96143(12) 0.71032(4) 0.0286(3) Uani 1 1 d . . . . .
Si7 Si -0.02375(8) 0.50001(12) 0.61834(4) 0.0298(3) Uani 1 1 d . . . . .
Si8 Si -0.06132(7) 0.71842(14) 0.56727(4) 0.0300(3) Uani 1 1 d . . . . .
N1 N 0.2605(2) 0.7664(5) 0.60376(15) 0.0321(7) Uani 0.696(9) 1 d D U P A 1
N1S N 0.2481(4) 0.7312(10) 0.5959(3) 0.0330(7) Uani 0.304(9) 1 d D U P A 2
C1 C 0.4312(2) 0.6105(3) 0.61436(12) 0.0155(8) Uani 1 1 d . . . . .
C2 C 0.5003(2) 0.6621(3) 0.60921(12) 0.0161(8) Uani 1 1 d . . . . .
C3 C 0.5586(3) 0.6006(4) 0.59865(14) 0.0208(9) Uani 1 1 d . . . . .
H3 H 0.603969 0.636096 0.594819 0.025 Uiso 1 1 calc R U . . .
C4 C 0.5531(3) 0.4888(4) 0.59345(16) 0.0248(10) Uani 1 1 d . . . . .
C5 C 0.4858(3) 0.4398(4) 0.59887(16) 0.0258(10) Uani 1 1 d . . . . .
H5 H 0.480749 0.363838 0.595448 0.031 Uiso 1 1 calc R U . . .
C6 C 0.4247(2) 0.4979(4) 0.60922(13) 0.0185(8) Uani 1 1 d . . . . .
C7 C 0.5163(2) 0.7822(4) 0.61623(14) 0.0208(9) Uani 1 1 d . . . . .
H7 H 0.466071 0.814535 0.618994 0.025 Uiso 1 1 calc R U . . .
C8 C 0.5398(3) 0.7421(5) 0.70648(16) 0.0375(13) Uani 1 1 d . . . . .
H8A H 0.492644 0.780217 0.708849 0.056 Uiso 1 1 calc R U . . .
H8B H 0.576614 0.747730 0.731440 0.056 Uiso 1 1 calc R U . . .
H8C H 0.528322 0.665846 0.700415 0.056 Uiso 1 1 calc R U . . .
C9 C 0.5922(5) 0.9534(6) 0.6756(3) 0.071(2) Uani 1 1 d . . . . .
H9A H 0.617405 0.986918 0.655695 0.106 Uiso 1 1 calc R U . . .
H9B H 0.623178 0.965334 0.701936 0.106 Uiso 1 1 calc R U . . .
H9C H 0.541538 0.985786 0.674251 0.106 Uiso 1 1 calc R U . . .
C10 C 0.6779(3) 0.7424(7) 0.6687(2) 0.060(2) Uani 1 1 d . . . . .
H10A H 0.672860 0.663543 0.667103 0.090 Uiso 1 1 calc R U . . .
H10B H 0.710889 0.762350 0.693745 0.090 Uiso 1 1 calc R U . . .
H10C H 0.700627 0.768541 0.646665 0.090 Uiso 1 1 calc R U . . .
C11 C 0.5082(4) 0.9962(5) 0.5714(2) 0.0557(19) Uani 1 1 d . . . . .
H11A H 0.452630 0.995846 0.569844 0.084 Uiso 1 1 calc R U . . .
H11B H 0.520400 1.033813 0.548398 0.084 Uiso 1 1 calc R U . . .
H11C H 0.532790 1.033468 0.595605 0.084 Uiso 1 1 calc R U . . .
C12 C 0.6493(4) 0.8604(6) 0.5728(2) 0.0535(18) Uani 1 1 d . . . . .
H12A H 0.674870 0.897773 0.596716 0.080 Uiso 1 1 calc R U . . .
H12B H 0.658178 0.899925 0.549445 0.080 Uiso 1 1 calc R U . . .
H12C H 0.669835 0.786984 0.572413 0.080 Uiso 1 1 calc R U . . .
C13 C 0.4993(4) 0.7819(6) 0.52607(17) 0.0491(16) Uani 1 1 d . . . . .
H13A H 0.525874 0.713185 0.524274 0.074 Uiso 1 1 calc R U . . .
H13B H 0.503324 0.826955 0.503187 0.074 Uiso 1 1 calc R U . . .
H13C H 0.445298 0.767806 0.526464 0.074 Uiso 1 1 calc R U . . .
C14 C 0.6185(3) 0.4253(5) 0.5813(2) 0.0446(11) Uani 1 1 d . U . . .
C15 C 0.6935(7) 0.4661(11) 0.5948(6) 0.0451(12) Uani 0.483(13) 1 d . U P B 1
H15A H 0.696849 0.539872 0.584859 0.068 Uiso 0.483(13) 1 calc R U P B 1
H15B H 0.730595 0.419979 0.584992 0.068 Uiso 0.483(13) 1 calc R U P B 1
H15C H 0.704723 0.466730 0.623704 0.068 Uiso 0.483(13) 1 calc R U P B 1
C15S C 0.6951(7) 0.4477(11) 0.6163(5) 0.0453(13) Uani 0.517(13) 1 d . U P B 2
H15D H 0.710413 0.523633 0.615417 0.068 Uiso 0.517(13) 1 calc R U P B 2
H15E H 0.737154 0.401188 0.611764 0.068 Uiso 0.517(13) 1 calc R U P B 2
H15F H 0.682840 0.431612 0.642186 0.068 Uiso 0.517(13) 1 calc R U P B 2
C16 C 0.6031(8) 0.4447(12) 0.5316(5) 0.0452(13) Uani 0.483(13) 1 d . U P B 1
H16A H 0.551853 0.418714 0.519713 0.068 Uiso 0.483(13) 1 calc R U P B 1
H16B H 0.641468 0.404715 0.520404 0.068 Uiso 0.483(13) 1 calc R U P B 1
H16C H 0.607002 0.521919 0.525951 0.068 Uiso 0.483(13) 1 calc R U P B 1
C16S C 0.6347(8) 0.4558(10) 0.5440(5) 0.0451(12) Uani 0.517(13) 1 d . U P B 2
H16D H 0.587903 0.450746 0.523808 0.068 Uiso 0.517(13) 1 calc R U P B 2
H16E H 0.673633 0.407354 0.537005 0.068 Uiso 0.517(13) 1 calc R U P B 2
H16F H 0.653686 0.530276 0.545335 0.068 Uiso 0.517(13) 1 calc R U P B 2
C17 C 0.6043(13) 0.301(2) 0.5856(10) 0.0443(14) Uani 0.483(13) 1 d . U P B 1
H17A H 0.609330 0.282328 0.613673 0.066 Uiso 0.483(13) 1 calc R U P B 1
H17B H 0.641975 0.259679 0.574268 0.066 Uiso 0.483(13) 1 calc R U P B 1
H17C H 0.552631 0.282179 0.571672 0.066 Uiso 0.483(13) 1 calc R U P B 1
C17S C 0.6132(12) 0.305(2) 0.5828(9) 0.0443(14) Uani 0.517(13) 1 d . U P B 2
H17D H 0.606771 0.282867 0.609199 0.066 Uiso 0.517(13) 1 calc R U P B 2
H17E H 0.660062 0.273321 0.576825 0.066 Uiso 0.517(13) 1 calc R U P B 2
H17F H 0.569127 0.280739 0.563204 0.066 Uiso 0.517(13) 1 calc R U P B 2
C18 C 0.3574(2) 0.4318(3) 0.61712(13) 0.0189(8) Uani 1 1 d . . . . .
H18 H 0.319273 0.486723 0.622211 0.023 Uiso 1 1 calc R U . . .
C19 C 0.2972(3) 0.3292(5) 0.68699(17) 0.0407(14) Uani 1 1 d . . . . .
H19A H 0.268983 0.396762 0.687962 0.061 Uiso 1 1 calc R U . . .
H19B H 0.312372 0.299990 0.713760 0.061 Uiso 1 1 calc R U . . .
H19C H 0.264575 0.276757 0.670374 0.061 Uiso 1 1 calc R U . . .
C20 C 0.4516(3) 0.4435(5) 0.70065(17) 0.0412(14) Uani 1 1 d . . . . .
H20A H 0.496835 0.459731 0.689361 0.062 Uiso 1 1 calc R U . . .
H20B H 0.467199 0.405682 0.725864 0.062 Uiso 1 1 calc R U . . .
H20C H 0.425635 0.511028 0.705034 0.062 Uiso 1 1 calc R U . . .
C21 C 0.4338(3) 0.2240(5) 0.6605(2) 0.0474(16) Uani 1 1 d . . . . .
H21A H 0.398741 0.175952 0.643074 0.071 Uiso 1 1 calc R U . . .
H21B H 0.448853 0.190323 0.686488 0.071 Uiso 1 1 calc R U . . .
H21C H 0.479394 0.236929 0.649040 0.071 Uiso 1 1 calc R U . . .
C22 C 0.2257(3) 0.2732(5) 0.58653(18) 0.0411(14) Uani 1 1 d . . . . .
H22A H 0.246636 0.212471 0.603429 0.062 Uiso 1 1 calc R U . . .
H22B H 0.192771 0.245551 0.562545 0.062 Uiso 1 1 calc R U . . .
H22C H 0.195682 0.319711 0.600831 0.062 Uiso 1 1 calc R U . . .
C23 C 0.2596(5) 0.4498(5) 0.53407(19) 0.0524(18) Uani 1 1 d . . . . .
H23A H 0.220364 0.491327 0.544049 0.079 Uiso 1 1 calc R U . . .
H23B H 0.235800 0.409832 0.510376 0.079 Uiso 1 1 calc R U . . .
H23C H 0.298268 0.499313 0.527456 0.079 Uiso 1 1 calc R U . . .
C24 C 0.3649(4) 0.2588(6) 0.5494(2) 0.0551(19) Uani 1 1 d . . . . .
H24A H 0.404908 0.299418 0.539749 0.083 Uiso 1 1 calc R U . . .
H24B H 0.332416 0.221908 0.527175 0.083 Uiso 1 1 calc R U . . .
H24C H 0.388565 0.205196 0.568846 0.083 Uiso 1 1 calc R U . . .
C25 C 0.1201(2) 0.7233(4) 0.65578(13) 0.0201(9) Uani 1 1 d . . . . .
C26 C 0.1429(3) 0.7845(4) 0.69073(14) 0.0225(9) Uani 1 1 d . . . . .
C27 C 0.0873(3) 0.8215(4) 0.71127(15) 0.0280(11) Uani 1 1 d . . . . .
H27 H 0.103468 0.861462 0.734898 0.034 Uiso 1 1 calc R U . . .
C28 C 0.0098(3) 0.8025(4) 0.69873(16) 0.0318(12) Uani 1 1 d . . . . .
C29 C -0.0119(3) 0.7444(4) 0.66382(15) 0.0253(10) Uani 1 1 d . . . . .
H29 H -0.064798 0.732111 0.654201 0.030 Uiso 1 1 calc R U . . .
C30 C 0.0411(3) 0.7032(4) 0.64218(13) 0.0213(9) Uani 1 1 d . . . . .
C31 C 0.2255(2) 0.8106(4) 0.70889(13) 0.0213(9) Uani 1 1 d . . . . .
H31 H 0.255822 0.781303 0.689605 0.026 Uiso 1 1 calc R U . . .
C32 C 0.3686(8) 0.7237(14) 0.7660(5) 0.048(4) Uani 0.605(16) 1 d . . P C 1
H32A H 0.386333 0.696932 0.742573 0.072 Uiso 0.605(16) 1 calc R U P C 1
H32B H 0.385933 0.674694 0.788263 0.072 Uiso 0.605(16) 1 calc R U P C 1
H32C H 0.389694 0.796027 0.772681 0.072 Uiso 0.605(16) 1 calc R U P C 1
C32S C 0.3557(13) 0.7551(19) 0.7768(7) 0.038(5) Uani 0.395(16) 1 d . . P C 2
H32D H 0.387511 0.745728 0.756718 0.057 Uiso 0.395(16) 1 calc R U P C 2
H32E H 0.372148 0.704065 0.798464 0.057 Uiso 0.395(16) 1 calc R U P C 2
H32F H 0.361185 0.829154 0.787003 0.057 Uiso 0.395(16) 1 calc R U P C 2
C33 C 0.2431(7) 0.5780(9) 0.7417(3) 0.039(3) Uani 0.605(16) 1 d . . P C 1
H33A H 0.188988 0.565959 0.730431 0.058 Uiso 0.605(16) 1 calc R U P C 1
H33B H 0.257807 0.533593 0.765498 0.058 Uiso 0.605(16) 1 calc R U P C 1
H33C H 0.274388 0.557870 0.722308 0.058 Uiso 0.605(16) 1 calc R U P C 1
C33S C 0.2147(9) 0.6094(13) 0.7541(5) 0.034(4) Uani 0.395(16) 1 d . . P C 2
H33D H 0.160687 0.620622 0.755342 0.051 Uiso 0.395(16) 1 calc R U P C 2
H33E H 0.238963 0.565462 0.776714 0.051 Uiso 0.395(16) 1 calc R U P C 2
H33F H 0.218495 0.571965 0.729525 0.051 Uiso 0.395(16) 1 calc R U P C 2
C34 C 0.2024(8) 0.7479(11) 0.7958(3) 0.055(4) Uani 0.605(16) 1 d . . P C 1
H34A H 0.196481 0.825057 0.800872 0.083 Uiso 0.605(16) 1 calc R U P C 1
H34B H 0.229069 0.712605 0.819956 0.083 Uiso 0.605(16) 1 calc R U P C 1
H34C H 0.151805 0.714994 0.787497 0.083 Uiso 0.605(16) 1 calc R U P C 1
C34S C 0.2476(12) 0.8170(15) 0.8011(4) 0.048(5) Uani 0.395(16) 1 d . . P C 2
H34D H 0.279148 0.882257 0.802135 0.072 Uiso 0.395(16) 1 calc R U P C 2
H34E H 0.263918 0.774734 0.825253 0.072 Uiso 0.395(16) 1 calc R U P C 2
H34F H 0.193809 0.837555 0.798820 0.072 Uiso 0.395(16) 1 calc R U P C 2
C35 C 0.3443(8) 0.9816(11) 0.7081(6) 0.048(4) Uani 0.581(17) 1 d . . P D 1
H35A H 0.376453 0.943585 0.730102 0.073 Uiso 0.581(17) 1 calc R U P D 1
H35B H 0.356061 1.058982 0.709879 0.073 Uiso 0.581(17) 1 calc R U P D 1
H35C H 0.354374 0.953203 0.683022 0.073 Uiso 0.581(17) 1 calc R U P D 1
C35S C 0.3533(8) 0.9926(14) 0.7285(5) 0.029(3) Uani 0.419(17) 1 d . . P D 2
H35D H 0.367454 0.976495 0.756766 0.043 Uiso 0.419(17) 1 calc R U P D 2
H35E H 0.362887 1.069214 0.724041 0.043 Uiso 0.419(17) 1 calc R U P D 2
H35F H 0.383918 0.948048 0.713870 0.043 Uiso 0.419(17) 1 calc R U P D 2
C36 C 0.1799(9) 1.0269(10) 0.6697(5) 0.058(4) Uani 0.581(17) 1 d . . P D 1
H36A H 0.186767 0.995749 0.644502 0.088 Uiso 0.581(17) 1 calc R U P D 1
H36B H 0.190679 1.104619 0.669861 0.088 Uiso 0.581(17) 1 calc R U P D 1
H36C H 0.127081 1.015436 0.673143 0.088 Uiso 0.581(17) 1 calc R U P D 1
C36S C 0.2268(10) 1.0112(10) 0.6565(4) 0.035(4) Uani 0.419(17) 1 d . . P D 2
H36D H 0.261767 0.974712 0.641968 0.052 Uiso 0.419(17) 1 calc R U P D 2
H36E H 0.235176 1.089428 0.656024 0.052 Uiso 0.419(17) 1 calc R U P D 2
H36F H 0.173841 0.994834 0.644105 0.052 Uiso 0.419(17) 1 calc R U P D 2
C37 C 0.2272(9) 1.0232(11) 0.7588(5) 0.052(4) Uani 0.581(17) 1 d . . P D 1
H37A H 0.174185 1.008999 0.761285 0.078 Uiso 0.581(17) 1 calc R U P D 1
H37B H 0.235826 1.101444 0.758540 0.078 Uiso 0.581(17) 1 calc R U P D 1
H37C H 0.262080 0.990832 0.781142 0.078 Uiso 0.581(17) 1 calc R U P D 1
C37S C 0.1930(10) 1.0514(11) 0.7364(6) 0.036(4) Uani 0.419(17) 1 d . . P D 2
H37D H 0.140366 1.058017 0.721828 0.055 Uiso 0.419(17) 1 calc R U P D 2
H37E H 0.217428 1.122694 0.738830 0.055 Uiso 0.419(17) 1 calc R U P D 2
H37F H 0.192638 1.022325 0.762841 0.055 Uiso 0.419(17) 1 calc R U P D 2
C38 C -0.0459(4) 0.8316(6) 0.7264(2) 0.0326(9) Uani 0.793(7) 1 d . U P E 1
C38S C -0.0599(16) 0.871(3) 0.7109(9) 0.0328(10) Uani 0.207(7) 1 d . U P E 2
C39 C -0.0317(4) 0.7560(6) 0.7628(2) 0.0355(11) Uani 0.793(7) 1 d . U P E 1
H39A H 0.020427 0.766693 0.777559 0.053 Uiso 0.793(7) 1 calc R U P E 1
H39B H -0.038159 0.680657 0.753965 0.053 Uiso 0.793(7) 1 calc R U P E 1
H39C H -0.068459 0.772638 0.779788 0.053 Uiso 0.793(7) 1 calc R U P E 1
C39S C -0.0994(15) 0.782(2) 0.7311(8) 0.0336(11) Uani 0.207(7) 1 d . U P E 2
H39D H -0.067236 0.763791 0.756541 0.050 Uiso 0.207(7) 1 calc R U P E 2
H39E H -0.107304 0.718160 0.714226 0.050 Uiso 0.207(7) 1 calc R U P E 2
H39F H -0.149006 0.809160 0.735458 0.050 Uiso 0.207(7) 1 calc R U P E 2
C40 C -0.0305(7) 0.9471(8) 0.7423(2) 0.0325(11) Uani 0.793(7) 1 d . U P E 1
H40A H -0.067248 0.965514 0.759115 0.049 Uiso 0.793(7) 1 calc R U P E 1
H40B H -0.036021 0.997824 0.720104 0.049 Uiso 0.793(7) 1 calc R U P E 1
H40C H 0.021596 0.951550 0.757772 0.049 Uiso 0.793(7) 1 calc R U P E 1
C40S C -0.032(3) 0.961(3) 0.7330(10) 0.0326(12) Uani 0.207(7) 1 d . U P E 2
H40D H -0.068639 1.020782 0.727023 0.049 Uiso 0.207(7) 1 calc R U P E 2
H40E H 0.017088 0.982922 0.726412 0.049 Uiso 0.207(7) 1 calc R U P E 2
H40F H -0.024537 0.943931 0.761241 0.049 Uiso 0.207(7) 1 calc R U P E 2
C41 C -0.1285(4) 0.8184(6) 0.7055(2) 0.0330(10) Uani 0.793(7) 1 d . U P E 1
H41A H -0.138471 0.742247 0.698538 0.050 Uiso 0.793(7) 1 calc R U P E 1
H41B H -0.137715 0.862379 0.681428 0.050 Uiso 0.793(7) 1 calc R U P E 1
H41C H -0.162681 0.841995 0.723042 0.050 Uiso 0.793(7) 1 calc R U P E 1
C41S C -0.1215(14) 0.918(2) 0.6795(8) 0.0331(12) Uani 0.207(7) 1 d . U P E 2
H41D H -0.151050 0.858949 0.664803 0.050 Uiso 0.207(7) 1 calc R U P E 2
H41E H -0.098022 0.961631 0.661418 0.050 Uiso 0.207(7) 1 calc R U P E 2
H41F H -0.155447 0.962795 0.691948 0.050 Uiso 0.207(7) 1 calc R U P E 2
C42 C 0.0086(3) 0.6392(4) 0.60526(13) 0.0237(9) Uani 1 1 d . . . . .
H42 H 0.053433 0.625322 0.592307 0.028 Uiso 1 1 calc R U . . .
C43 C -0.0963(3) 0.5044(5) 0.65115(18) 0.0411(14) Uani 1 1 d . . . . .
H43A H -0.075152 0.543730 0.675438 0.062 Uiso 1 1 calc R U . . .
H43B H -0.109255 0.430548 0.657766 0.062 Uiso 1 1 calc R U . . .
H43C H -0.142500 0.541225 0.637408 0.062 Uiso 1 1 calc R U . . .
C44 C 0.0612(3) 0.4254(5) 0.64513(19) 0.0416(14) Uani 1 1 d . . . . .
H44A H 0.095893 0.409383 0.626918 0.062 Uiso 1 1 calc R U . . .
H44B H 0.044636 0.357629 0.655580 0.062 Uiso 1 1 calc R U . . .
H44C H 0.087959 0.469797 0.666987 0.062 Uiso 1 1 calc R U . . .
C45 C -0.0652(4) 0.4228(5) 0.57246(19) 0.0455(15) Uani 1 1 d . . . . .
H45A H -0.110057 0.461226 0.558041 0.068 Uiso 1 1 calc R U . . .
H45B H -0.080428 0.350595 0.579710 0.068 Uiso 1 1 calc R U . . .
H45C H -0.026756 0.416280 0.555666 0.068 Uiso 1 1 calc R U . . .
C46 C -0.0392(3) 0.8650(6) 0.5722(2) 0.0463(15) Uani 1 1 d . . . . .
H46A H -0.059544 0.894507 0.594528 0.069 Uiso 1 1 calc R U . . .
H46B H -0.062762 0.902352 0.547907 0.069 Uiso 1 1 calc R U . . .
H46C H 0.016354 0.875381 0.576919 0.069 Uiso 1 1 calc R U . . .
C47 C -0.1640(3) 0.6994(6) 0.57132(17) 0.0411(14) Uani 1 1 d . . . . .
H47A H -0.176269 0.622181 0.570210 0.062 Uiso 1 1 calc R U . . .
H47B H -0.196924 0.736801 0.549413 0.062 Uiso 1 1 calc R U . . .
H47C H -0.172386 0.729420 0.596460 0.062 Uiso 1 1 calc R U . . .
C48 C -0.0492(3) 0.6724(6) 0.51689(16) 0.0471(16) Uani 1 1 d . . . . .
H48A H 0.004419 0.680860 0.514389 0.071 Uiso 1 1 calc R U . . .
H48B H -0.081761 0.716106 0.496690 0.071 Uiso 1 1 calc R U . . .
H48C H -0.063915 0.596214 0.513302 0.071 Uiso 1 1 calc R U . . .
C49 C 0.2422(3) 0.8099(4) 0.56312(16) 0.0336(5) Uani 1 1 d D U . . .
C50 C 0.1640(3) 0.8634(6) 0.55657(19) 0.0340(5) Uani 0.824(4) 1 d D U P A 1
H50A H 0.162162 0.915613 0.578113 0.041 Uiso 0.824(4) 1 calc R U P A 1
H50B H 0.124276 0.807821 0.557249 0.041 Uiso 0.824(4) 1 calc R U P A 1
C50S C 0.1732(12) 0.754(2) 0.5382(7) 0.0340(6) Uani 0.176(4) 1 d D U P A 2
H50C H 0.188622 0.680679 0.531448 0.041 Uiso 0.176(4) 1 calc R U P A 2
H50D H 0.133109 0.746138 0.554328 0.041 Uiso 0.176(4) 1 calc R U P A 2
C51 C 0.1474(4) 0.9221(6) 0.5168(2) 0.0344(5) Uani 0.824(4) 1 d D U P A 1
H51 H 0.095375 0.955637 0.513014 0.041 Uiso 0.824(4) 1 calc R U P A 1
C51S C 0.1391(18) 0.812(3) 0.5004(8) 0.0343(5) Uani 0.176(4) 1 d D U P A 2
H51S H 0.093528 0.774529 0.484662 0.041 Uiso 0.176(4) 1 calc R U P A 2
C52 C 0.1499(4) 0.8415(6) 0.4841(2) 0.0343(5) Uani 0.824(4) 1 d . U P A 1
H52A H 0.137682 0.878128 0.458143 0.041 Uiso 0.824(4) 1 calc R U P A 1
H52B H 0.111421 0.784022 0.484706 0.041 Uiso 0.824(4) 1 calc R U P A 1
C52S C 0.2068(16) 0.823(3) 0.4784(9) 0.0344(6) Uani 0.176(4) 1 d D U P A 2
H52C H 0.223018 0.751494 0.470243 0.041 Uiso 0.176(4) 1 calc R U P A 2
H52D H 0.192300 0.868945 0.454541 0.041 Uiso 0.176(4) 1 calc R U P A 2
C53 C 0.2299(4) 0.7920(6) 0.48989(19) 0.0343(5) Uani 0.824(4) 1 d D U P A 1
H53 H 0.231478 0.738060 0.468452 0.041 Uiso 0.824(4) 1 calc R U P A 1
C54 C 0.2480(4) 0.7351(5) 0.52972(17) 0.0338(5) Uani 0.824(4) 1 d D U P A 1
H54A H 0.212000 0.674173 0.529829 0.041 Uiso 0.824(4) 1 calc R U P A 1
H54B H 0.300437 0.704985 0.533613 0.041 Uiso 0.824(4) 1 calc R U P A 1
C54S C 0.3015(13) 0.793(2) 0.5385(7) 0.0341(5) Uani 0.176(4) 1 d D U P A 2
H54C H 0.300699 0.718858 0.527660 0.041 Uiso 0.176(4) 1 calc R U P A 2
H54D H 0.353582 0.811414 0.552679 0.041 Uiso 0.176(4) 1 calc R U P A 2
C55 C 0.3023(4) 0.9008(5) 0.56080(19) 0.0343(5) Uani 0.824(4) 1 d D U P A 1
H55A H 0.300750 0.954485 0.581917 0.041 Uiso 0.824(4) 1 calc R U P A 1
H55B H 0.354164 0.868773 0.565277 0.041 Uiso 0.824(4) 1 calc R U P A 1
C55S C 0.2045(17) 0.9041(16) 0.5785(7) 0.0341(6) Uani 0.176(4) 1 d D U P A 2
H55C H 0.240239 0.940705 0.599978 0.041 Uiso 0.176(4) 1 calc R U P A 2
H55D H 0.158659 0.880886 0.588609 0.041 Uiso 0.176(4) 1 calc R U P A 2
C56 C 0.2863(4) 0.9580(6) 0.52034(19) 0.0347(5) Uani 0.824(4) 1 d D U P A 1
H56 H 0.325546 1.015496 0.519722 0.042 Uiso 0.824(4) 1 calc R U P A 1
C56S C 0.1828(16) 0.978(2) 0.5434(7) 0.0344(5) Uani 0.176(4) 1 d D U P A 2
H56S H 0.164827 1.049444 0.551272 0.041 Uiso 0.176(4) 1 calc R U P A 2
C57 C 0.2884(4) 0.8785(6) 0.4880(2) 0.0346(6) Uani 0.824(4) 1 d . U P A 1
H57A H 0.340003 0.845971 0.491140 0.042 Uiso 0.824(4) 1 calc R U P A 1
H57B H 0.276925 0.915418 0.462077 0.042 Uiso 0.824(4) 1 calc R U P A 1
C57S C 0.2578(19) 0.987(3) 0.5288(10) 0.0345(6) Uani 0.176(4) 1 d . U P A 2
H57C H 0.300532 1.000136 0.551262 0.041 Uiso 0.176(4) 1 calc R U P A 2
H57D H 0.255487 1.047982 0.509989 0.041 Uiso 0.176(4) 1 calc R U P A 2
C58 C 0.2067(4) 1.0095(5) 0.5156(2) 0.0349(5) Uani 0.824(4) 1 d D U P A 1
H58A H 0.205883 1.062132 0.537112 0.042 Uiso 0.824(4) 1 calc R U P A 1
H58B H 0.194661 1.048516 0.490092 0.042 Uiso 0.824(4) 1 calc R U P A 1
C58S C 0.1215(16) 0.920(3) 0.5152(10) 0.0344(5) Uani 0.176(4) 1 d D U P A 2
H58C H 0.076809 0.911658 0.528282 0.041 Uiso 0.176(4) 1 calc R U P A 2
H58D H 0.105401 0.967411 0.492051 0.041 Uiso 0.176(4) 1 calc R U P A 2
O1 O 0.0728(4) 0.8725(7) 0.3883(2) 0.107(2) Uani 1 1 d D . . . .
C59 C -0.0426(6) 0.8585(7) 0.4116(3) 0.083(2) Uani 1 1 d D . . . .
H59A H -0.098274 0.865761 0.404184 0.125 Uiso 1 1 calc R U . . .
H59B H -0.023070 0.909934 0.432754 0.125 Uiso 1 1 calc R U . . .
H59C H -0.029690 0.784766 0.420926 0.125 Uiso 1 1 calc R U . . .
C60 C -0.0070(5) 0.8815(9) 0.3765(3) 0.095(3) Uani 1 1 d D . . . .
H60A H -0.025796 0.829250 0.355123 0.114 Uiso 1 1 calc R U . . .
H60B H -0.020761 0.955256 0.366484 0.114 Uiso 1 1 calc R U . . .
C61 C 0.1115(8) 0.9067(14) 0.3581(3) 0.135(5) Uani 1 1 d . . . . .
H61A H 0.093328 0.979219 0.348419 0.162 Uiso 1 1 calc R U . . .
H61B H 0.101568 0.855589 0.335606 0.162 Uiso 1 1 calc R U . . .
C62 C 0.1963(8) 0.9101(17) 0.3756(4) 0.180(8) Uani 1 1 d . . . . .
H62A H 0.223917 0.943122 0.356567 0.270 Uiso 1 1 calc R U . . .
H62B H 0.215180 0.836439 0.381573 0.270 Uiso 1 1 calc R U . . .
H62C H 0.204657 0.953008 0.399924 0.270 Uiso 1 1 calc R U . . .
C53S C 0.2698(16) 0.875(2) 0.5075(8) 0.0344(5) Uani 0.176(4) 1 d D U P A 2
H53S H 0.311844 0.889368 0.492609 0.041 Uiso 0.176(4) 1 calc R U P A 2

loop_
_atom_site_aniso_label
_atom_site_aniso_U_11
_atom_site_aniso_U_22
_atom_site_aniso_U_33
_atom_site_aniso_U_23
_atom_site_aniso_U_13
_atom_site_aniso_U_12
Sb1 0.0088(5) 0.0194(5) 0.0175(8) -0.0028(4) -0.0005(4) 0.0045(5)
Sb1S 0.0082(9) 0.0191(8) 0.0173(13) -0.0003(8) -0.0013(7) 0.0065(9)
Sb2 0.0117(2) 0.0181(7) 0.0202(6) -0.0035(4) 0.0043(3) 0.0023(4)
Sb2S 0.0121(5) 0.0224(12) 0.0242(11) -0.0055(8) 0.0027(7) 0.0033(8)
Si1 0.0198(6) 0.0324(8) 0.0382(8) -0.0125(6) 0.0009(6) -0.0065(6)
Si2 0.0271(7) 0.0267(7) 0.0516(9) 0.0163(7) 0.0145(7) 0.0009(6)
Si3 0.0195(6) 0.0252(7) 0.0375(7) 0.0081(6) 0.0048(5) -0.0039(5)
Si4 0.0242(6) 0.0160(6) 0.0319(7) -0.0050(5) 0.0105(5) -0.0036(5)
Si5 0.0255(7) 0.0429(9) 0.0263(7) -0.0016(6) 0.0073(5) 0.0035(6)
Si6 0.0231(7) 0.0238(7) 0.0369(8) -0.0122(6) 0.0006(6) -0.0010(5)
Si7 0.0267(7) 0.0298(7) 0.0351(8) -0.0097(6) 0.0118(6) -0.0062(6)
Si8 0.0147(6) 0.0468(9) 0.0273(7) -0.0034(6) 0.0006(5) 0.0031(6)
N1 0.0267(12) 0.0333(13) 0.0361(13) 0.0021(12) 0.0053(11) 0.0046(11)
N1S 0.0275(13) 0.0343(14) 0.0368(13) 0.0027(12) 0.0053(11) 0.0049(12)
C1 0.0112(18) 0.017(2) 0.0189(19) -0.0012(16) 0.0041(15) 0.0024(15)
C2 0.0139(19) 0.016(2) 0.0187(19) -0.0002(15) 0.0044(15) 0.0011(15)
C3 0.017(2) 0.019(2) 0.029(2) -0.0009(18) 0.0106(17) -0.0027(17)
C4 0.017(2) 0.018(2) 0.043(3) -0.007(2) 0.015(2) -0.0001(17)
C5 0.020(2) 0.015(2) 0.046(3) -0.006(2) 0.016(2) -0.0015(17)
C6 0.016(2) 0.016(2) 0.026(2) -0.0044(17) 0.0084(16) -0.0015(16)
C7 0.016(2) 0.014(2) 0.032(2) 0.0002(18) 0.0041(17) 0.0004(16)
C8 0.033(3) 0.049(3) 0.028(3) -0.005(2) -0.002(2) -0.004(3)
C9 0.090(6) 0.045(4) 0.074(5) -0.026(4) 0.005(5) -0.038(4)
C10 0.023(3) 0.106(7) 0.046(4) -0.010(4) -0.005(3) 0.013(3)
C11 0.051(4) 0.025(3) 0.093(6) 0.022(3) 0.018(4) 0.004(3)
C12 0.035(3) 0.048(4) 0.084(5) 0.021(4) 0.026(3) -0.008(3)
C13 0.048(4) 0.069(5) 0.034(3) 0.016(3) 0.016(3) 0.014(3)
C14 0.025(2) 0.0293(18) 0.088(3) -0.011(2) 0.034(2) -0.0015(16)
C15 0.025(2) 0.031(2) 0.088(3) -0.011(2) 0.033(2) -0.0020(19)
C15S 0.026(2) 0.030(2) 0.088(3) -0.011(2) 0.033(2) -0.002(2)
C16 0.026(2) 0.031(2) 0.088(3) -0.011(2) 0.034(2) -0.002(2)
C16S 0.026(2) 0.031(2) 0.088(3) -0.011(2) 0.034(2) -0.002(2)
C17 0.025(3) 0.028(2) 0.088(3) -0.011(2) 0.033(3) 0.000(2)
C17S 0.025(3) 0.028(2) 0.088(3) -0.010(2) 0.033(2) -0.001(2)
C18 0.016(2) 0.0120(19) 0.029(2) -0.0027(17) 0.0063(17) -0.0006(15)
C19 0.033(3) 0.054(4) 0.037(3) 0.010(3) 0.012(2) -0.011(3)
C20 0.040(3) 0.039(3) 0.039(3) 0.015(3) -0.007(2) -0.010(3)
C21 0.034(3) 0.030(3) 0.078(5) 0.020(3) 0.008(3) 0.003(2)
C22 0.030(3) 0.046(3) 0.048(3) -0.016(3) 0.010(2) -0.017(3)
C23 0.085(5) 0.034(3) 0.036(3) -0.002(3) 0.006(3) -0.004(3)
C24 0.037(3) 0.051(4) 0.081(5) -0.039(4) 0.023(3) -0.008(3)
C25 0.017(2) 0.022(2) 0.022(2) -0.0030(17) 0.0059(16) 0.0045(17)
C26 0.016(2) 0.025(2) 0.027(2) -0.0021(19) 0.0082(17) 0.0015(18)
C27 0.020(2) 0.035(3) 0.031(2) -0.015(2) 0.0102(19) -0.004(2)
C28 0.023(2) 0.034(3) 0.042(3) -0.017(2) 0.013(2) -0.005(2)
C29 0.012(2) 0.032(3) 0.033(3) -0.009(2) 0.0074(18) -0.0034(18)
C30 0.018(2) 0.022(2) 0.024(2) -0.0041(18) 0.0034(17) 0.0012(17)
C31 0.016(2) 0.023(2) 0.024(2) -0.0089(18) 0.0037(17) 0.0001(17)
C32 0.017(5) 0.052(10) 0.068(10) 0.037(8) -0.010(6) -0.005(6)
C32S 0.025(10) 0.036(10) 0.054(11) -0.018(8) 0.012(7) -0.001(7)
C33 0.041(6) 0.032(5) 0.041(6) 0.007(4) 0.005(5) -0.011(5)
C33S 0.030(8) 0.034(8) 0.041(9) 0.014(7) 0.012(6) 0.004(6)
C34 0.070(8) 0.065(9) 0.035(6) -0.008(5) 0.024(5) -0.009(7)
C34S 0.069(13) 0.046(10) 0.027(7) -0.002(7) 0.006(7) 0.019(9)
C35 0.033(7) 0.039(6) 0.077(11) -0.016(8) 0.022(8) -0.019(5)
C35S 0.014(6) 0.033(8) 0.037(8) 0.001(7) 0.000(6) -0.013(5)
C36 0.063(9) 0.034(6) 0.073(9) 0.004(6) 0.001(7) -0.008(6)
C36S 0.054(10) 0.020(6) 0.024(6) 0.002(5) -0.007(6) 0.008(6)
C37 0.059(9) 0.035(6) 0.066(9) -0.025(6) 0.022(7) -0.008(6)
C37S 0.038(8) 0.019(6) 0.056(11) -0.011(6) 0.020(7) -0.001(6)
C38 0.0269(17) 0.037(2) 0.038(2) -0.0112(17) 0.0154(17) -0.0013(15)
C38S 0.0271(17) 0.037(2) 0.038(2) -0.0115(18) 0.0155(18) -0.0013(16)
C39 0.031(2) 0.040(2) 0.039(2) -0.0087(19) 0.0153(19) -0.0019(18)
C39S 0.0281(19) 0.038(2) 0.038(2) -0.0108(19) 0.0154(19) -0.0014(17)
C40 0.0272(18) 0.037(2) 0.037(2) -0.0120(19) 0.015(2) -0.0009(17)
C40S 0.0270(19) 0.037(2) 0.038(3) -0.012(2) 0.016(2) -0.0011(19)
C41 0.0267(18) 0.038(2) 0.038(2) -0.0117(18) 0.0153(18) -0.0015(17)
C41S 0.027(2) 0.038(3) 0.038(3) -0.012(2) 0.015(2) -0.001(2)
C42 0.017(2) 0.034(3) 0.020(2) -0.0083(19) 0.0056(17) -0.0012(19)
C43 0.038(3) 0.044(3) 0.046(3) -0.005(3) 0.019(3) -0.014(3)
C44 0.039(3) 0.035(3) 0.053(4) 0.004(3) 0.014(3) 0.000(3)
C45 0.042(3) 0.048(4) 0.047(3) -0.022(3) 0.010(3) -0.012(3)
C46 0.028(3) 0.056(4) 0.053(4) 0.007(3) 0.002(3) 0.014(3)
C47 0.018(2) 0.066(4) 0.038(3) -0.008(3) 0.001(2) 0.005(3)
C48 0.032(3) 0.081(5) 0.026(3) -0.009(3) 0.000(2) -0.002(3)
C49 0.0285(10) 0.0343(11) 0.0375(11) 0.0028(9) 0.0052(9) 0.0052(9)
C50 0.0290(11) 0.0346(11) 0.0379(11) 0.0025(9) 0.0050(9) 0.0054(9)
C50S 0.0290(11) 0.0346(12) 0.0379(12) 0.0028(10) 0.0053(10) 0.0052(10)
C51 0.0296(11) 0.0348(11) 0.0383(11) 0.0027(9) 0.0048(9) 0.0052(9)
C51S 0.0295(11) 0.0348(11) 0.0382(11) 0.0029(10) 0.0052(9) 0.0050(9)
C52 0.0295(11) 0.0348(11) 0.0380(11) 0.0029(10) 0.0052(9) 0.0049(9)
C52S 0.0296(11) 0.0349(12) 0.0383(12) 0.0032(10) 0.0053(10) 0.0049(10)
C53 0.0295(11) 0.0349(11) 0.0382(11) 0.0032(9) 0.0055(9) 0.0050(9)
C54 0.0289(11) 0.0344(11) 0.0379(11) 0.0030(9) 0.0058(9) 0.0051(9)
C54S 0.0292(11) 0.0347(11) 0.0380(11) 0.0031(10) 0.0054(9) 0.0050(9)
C55 0.0294(11) 0.0347(11) 0.0383(11) 0.0033(9) 0.0049(9) 0.0048(9)
C55S 0.0291(11) 0.0346(12) 0.0380(12) 0.0029(10) 0.0050(10) 0.0051(10)
C56 0.0299(11) 0.0348(11) 0.0387(11) 0.0036(10) 0.0050(9) 0.0045(9)
C56S 0.0296(11) 0.0348(11) 0.0383(11) 0.0028(10) 0.0048(9) 0.0051(9)
C57 0.0297(11) 0.0352(12) 0.0386(12) 0.0035(10) 0.0055(10) 0.0047(10)
C57S 0.0297(11) 0.0348(12) 0.0385(12) 0.0032(10) 0.0050(9) 0.0049(10)
C58 0.0302(11) 0.0349(11) 0.0388(11) 0.0031(10) 0.0045(9) 0.0050(9)
C58S 0.0296(11) 0.0348(11) 0.0383(11) 0.0028(10) 0.0049(9) 0.0051(9)
O1 0.111(4) 0.129(6) 0.074(4) 0.010(4) 0.004(3) -0.035(4)
C59 0.100(5) 0.055(5) 0.087(5) 0.023(4) 0.000(4) -0.019(4)
C60 0.114(4) 0.078(6) 0.087(4) 0.014(4) 0.002(3) -0.042(4)
C61 0.130(5) 0.194(13) 0.077(4) 0.006(5) 0.009(4) -0.068(5)
C62 0.128(5) 0.33(2) 0.079(7) 0.000(9) 0.012(4) -0.074(6)
C53S 0.0295(11) 0.0349(11) 0.0383(11) 0.0032(9) 0.0053(9) 0.0049(9)

loop_
_atom_type_symbol
_atom_type_description
_atom_type_scat_dispersion_real
_atom_type_scat_dispersion_imag
_atom_type_scat_source
C C 0.0033 0.0016 'International Tables Vol C Tables 4.2.6.8 and 6.1.1.4'
H H 0.0000 0.0000 'International Tables Vol C Tables 4.2.6.8 and 6.1.1.4'
N N 0.0061 0.0033 'International Tables Vol C Tables 4.2.6.8 and 6.1.1.4'
O O 0.0106 0.0060 'International Tables Vol C Tables 4.2.6.8 and 6.1.1.4'
Sb Sb -0.5866 1.5461 'International Tables Vol C Tables 4.2.6.8 and 6.1.1.4'
Si Si 0.0817 0.0704 'International Tables Vol C Tables 4.2.6.8 and 6.1.1.4'

loop_
_geom_angle_atom_site_label_1
_geom_angle_atom_site_label_2
_geom_angle_atom_site_label_3
_geom_angle
_geom_angle_site_symmetry_1
_geom_angle_site_symmetry_3
_geom_angle_publ_flag
N1 Sb1 Sb2 46.04(10) . . ?
N1 Sb1 C1 113.4(3) . . ?
C1 Sb1 Sb2 112.8(2) . . ?
N1S Sb1S Sb2S 46.08(10) . . ?
N1S Sb1S C1 109.9(6) . . ?
C1 Sb1S Sb2S 113.2(4) . . ?
N1 Sb2 Sb1 46.04(10) . . ?
N1 Sb2 C25 104.8(2) . . ?
C25 Sb2 Sb1 115.14(18) . . ?
N1S Sb2S Sb1S 46.06(10) . . ?
N1S Sb2S C25 103.4(4) . . ?
C25 Sb2S Sb1S 111.4(3) . . ?
C8 Si1 C7 110.6(2) . . ?
C8 Si1 C9 108.1(3) . . ?
C9 Si1 C7 109.1(3) . . ?
C10 Si1 C7 112.9(3) . . ?
C10 Si1 C8 106.5(3) . . ?
C10 Si1 C9 109.6(4) . . ?
C11 Si2 C7 108.2(3) . . ?
C12 Si2 C7 115.2(3) . . ?
C12 Si2 C11 107.1(3) . . ?
C13 Si2 C7 109.1(3) . . ?
C13 Si2 C11 110.2(3) . . ?
C13 Si2 C12 107.0(3) . . ?
C19 Si3 C18 109.8(2) . . ?
C19 Si3 C21 108.7(3) . . ?
C20 Si3 C18 107.8(2) . . ?
C20 Si3 C19 108.9(3) . . ?
C20 Si3 C21 108.4(3) . . ?
C21 Si3 C18 113.0(3) . . ?
C22 Si4 C18 110.0(2) . . ?
C23 Si4 C18 109.0(2) . . ?
C23 Si4 C22 105.4(3) . . ?
C24 Si4 C18 116.5(3) . . ?
C24 Si4 C22 107.6(3) . . ?
C24 Si4 C23 107.7(4) . . ?
C31 Si5 C32 109.6(5) . . ?
C31 Si5 C33 106.8(3) . . ?
C31 Si5 C34S 109.5(5) . . ?
C32 Si5 C33 95.9(8) . . ?
C32S Si5 C31 113.3(9) . . ?
C32S Si5 C34S 79.4(9) . . ?
C33S Si5 C31 111.5(6) . . ?
C33S Si5 C32S 125.5(10) . . ?
C33S Si5 C34S 112.7(9) . . ?
C34 Si5 C31 116.0(4) . . ?
C34 Si5 C32 122.6(7) . . ?
C34 Si5 C33 102.2(5) . . ?
C31 Si6 C35S 112.1(5) . . ?
C31 Si6 C36S 107.0(4) . . ?
C31 Si6 C37 110.5(4) . . ?
C35 Si6 C31 108.6(5) . . ?
C35 Si6 C36 113.3(7) . . ?
C35 Si6 C37 108.3(6) . . ?
C36 Si6 C31 108.9(4) . . ?
C36 Si6 C37 107.2(7) . . ?
C36S Si6 C35S 103.3(7) . . ?
C37S Si6 C31 120.3(5) . . ?
C37S Si6 C35S 107.0(7) . . ?
C37S Si6 C36S 105.7(7) . . ?
C43 Si7 C42 113.1(3) . . ?
C43 Si7 C45 108.6(3) . . ?
C44 Si7 C42 108.3(2) . . ?
C44 Si7 C43 107.7(3) . . ?
C44 Si7 C45 108.6(3) . . ?
C45 Si7 C42 110.5(3) . . ?
C46 Si8 C42 109.9(2) . . ?
C46 Si8 C47 108.0(3) . . ?
C46 Si8 C48 108.8(3) . . ?
C47 Si8 C42 113.9(3) . . ?
C47 Si8 C48 108.4(3) . . ?
C48 Si8 C42 107.8(3) . . ?
Sb1 N1 Sb2 87.9(2) . . ?
C49 N1 Sb1 138.2(4) . . ?
C49 N1 Sb2 122.1(3) . . ?
Sb1S N1S Sb2S 87.9(2) . . ?
C49 N1S Sb1S 121.5(5) . . ?
C49 N1S Sb2S 150.2(5) . . ?
C2 C1 Sb1 115.3(3) . . ?
C2 C1 Sb1S 115.7(3) . . ?
C6 C1 Sb1 124.6(3) . . ?
C6 C1 Sb1S 125.1(3) . . ?
C6 C1 C2 118.6(4) . . ?
C1 C2 C7 123.8(4) . . ?
C3 C2 C1 119.5(4) . . ?
C3 C2 C7 116.7(4) . . ?
C2 C3 H3 118.7 . . ?
C2 C3 C4 122.6(4) . . ?
C4 C3 H3 118.7 . . ?
C3 C4 C14 120.5(4) . . ?
C5 C4 C3 117.2(4) . . ?
C5 C4 C14 122.3(4) . . ?
C4 C5 H5 118.6 . . ?
C4 C5 C6 122.7(4) . . ?
C6 C5 H5 118.6 . . ?
C1 C6 C18 124.1(4) . . ?
C5 C6 C1 119.4(4) . . ?
C5 C6 C18 116.4(4) . . ?
Si1 C7 H7 105.2 . . ?
Si2 C7 Si1 116.3(2) . . ?
Si2 C7 H7 105.2 . . ?
C2 C7 Si1 110.4(3) . . ?
C2 C7 Si2 113.3(3) . . ?
C2 C7 H7 105.2 . . ?
Si1 C8 H8A 109.5 . . ?
Si1 C8 H8B 109.5 . . ?
Si1 C8 H8C 109.5 . . ?
H8A C8 H8B 109.5 . . ?
H8A C8 H8C 109.5 . . ?
H8B C8 H8C 109.5 . . ?
Si1 C9 H9A 109.5 . . ?
Si1 C9 H9B 109.5 . . ?
Si1 C9 H9C 109.5 . . ?
H9A C9 H9B 109.5 . . ?
H9A C9 H9C 109.5 . . ?
H9B C9 H9C 109.5 . . ?
Si1 C10 H10A 109.5 . . ?
Si1 C10 H10B 109.5 . . ?
Si1 C10 H10C 109.5 . . ?
H10A C10 H10B 109.5 . . ?
H10A C10 H10C 109.5 . . ?
H10B C10 H10C 109.5 . . ?
Si2 C11 H11A 109.5 . . ?
Si2 C11 H11B 109.5 . . ?
Si2 C11 H11C 109.5 . . ?
H11A C11 H11B 109.5 . . ?
H11A C11 H11C 109.5 . . ?
H11B C11 H11C 109.5 . . ?
Si2 C12 H12A 109.5 . . ?
Si2 C12 H12B 109.5 . . ?
Si2 C12 H12C 109.5 . . ?
H12A C12 H12B 109.5 . . ?
H12A C12 H12C 109.5 . . ?
H12B C12 H12C 109.5 . . ?
Si2 C13 H13A 109.5 . . ?
Si2 C13 H13B 109.5 . . ?
Si2 C13 H13C 109.5 . . ?
H13A C13 H13B 109.5 . . ?
H13A C13 H13C 109.5 . . ?
H13B C13 H13C 109.5 . . ?
C4 C14 C15S 106.1(6) . . ?
C4 C14 C16 102.6(6) . . ?
C4 C14 C17 109.5(8) . . ?
C15 C14 C4 116.4(7) . . ?
C15 C14 C16 103.9(9) . . ?
C15 C14 C17 118.4(13) . . ?
C16S C14 C4 114.1(7) . . ?
C16S C14 C15S 109.4(8) . . ?
C16S C14 C17S 108.7(13) . . ?
C17 C14 C16 103.7(14) . . ?
C17S C14 C4 116.6(8) . . ?
C17S C14 C15S 101.0(14) . . ?
C14 C15 H15A 109.5 . . ?
C14 C15 H15B 109.5 . . ?
C14 C15 H15C 109.5 . . ?
H15A C15 H15B 109.5 . . ?
H15A C15 H15C 109.5 . . ?
H15B C15 H15C 109.5 . . ?
C14 C15S H15D 109.5 . . ?
C14 C15S H15E 109.5 . . ?
C14 C15S H15F 109.5 . . ?
H15D C15S H15E 109.5 . . ?
H15D C15S H15F 109.5 . . ?
H15E C15S H15F 109.5 . . ?
C14 C16 H16A 109.5 . . ?
C14 C16 H16B 109.5 . . ?
C14 C16 H16C 109.5 . . ?
H16A C16 H16B 109.5 . . ?
H16A C16 H16C 109.5 . . ?
H16B C16 H16C 109.5 . . ?
C14 C16S H16D 109.5 . . ?
C14 C16S H16E 109.5 . . ?
C14 C16S H16F 109.5 . . ?
H16D C16S H16E 109.5 . . ?
H16D C16S H16F 109.5 . . ?
H16E C16S H16F 109.5 . . ?
C14 C17 H17A 109.5 . . ?
C14 C17 H17B 109.5 . . ?
C14 C17 H17C 109.5 . . ?
H17A C17 H17B 109.5 . . ?
H17A C17 H17C 109.5 . . ?
H17B C17 H17C 109.5 . . ?
C14 C17S H17D 109.5 . . ?
C14 C17S H17E 109.5 . . ?
C14 C17S H17F 109.5 . . ?
H17D C17S H17E 109.5 . . ?
H17D C17S H17F 109.5 . . ?
H17E C17S H17F 109.5 . . ?
Si3 C18 H18 104.5 . . ?
Si4 C18 Si3 117.4(2) . . ?
Si4 C18 H18 104.5 . . ?
C6 C18 Si3 110.2(3) . . ?
C6 C18 Si4 114.2(3) . . ?
C6 C18 H18 104.5 . . ?
Si3 C19 H19A 109.5 . . ?
Si3 C19 H19B 109.5 . . ?
Si3 C19 H19C 109.5 . . ?
H19A C19 H19B 109.5 . . ?
H19A C19 H19C 109.5 . . ?
H19B C19 H19C 109.5 . . ?
Si3 C20 H20A 109.5 . . ?
Si3 C20 H20B 109.5 . . ?
Si3 C20 H20C 109.5 . . ?
H20A C20 H20B 109.5 . . ?
H20A C20 H20C 109.5 . . ?
H20B C20 H20C 109.5 . . ?
Si3 C21 H21A 109.5 . . ?
Si3 C21 H21B 109.5 . . ?
Si3 C21 H21C 109.5 . . ?
H21A C21 H21B 109.5 . . ?
H21A C21 H21C 109.5 . . ?
H21B C21 H21C 109.5 . . ?
Si4 C22 H22A 109.5 . . ?
Si4 C22 H22B 109.5 . . ?
Si4 C22 H22C 109.5 . . ?
H22A C22 H22B 109.5 . . ?
H22A C22 H22C 109.5 . . ?
H22B C22 H22C 109.5 . . ?
Si4 C23 H23A 109.5 . . ?
Si4 C23 H23B 109.5 . . ?
Si4 C23 H23C 109.5 . . ?
H23A C23 H23B 109.5 . . ?
H23A C23 H23C 109.5 . . ?
H23B C23 H23C 109.5 . . ?
Si4 C24 H24A 109.5 . . ?
Si4 C24 H24B 109.5 . . ?
Si4 C24 H24C 109.5 . . ?
H24A C24 H24B 109.5 . . ?
H24A C24 H24C 109.5 . . ?
H24B C24 H24C 109.5 . . ?
C26 C25 Sb2 125.3(3) . . ?
C26 C25 Sb2S 124.6(3) . . ?
C26 C25 C30 118.8(4) . . ?
C30 C25 Sb2 115.6(3) . . ?
C30 C25 Sb2S 114.8(3) . . ?
C25 C26 C31 124.3(4) . . ?
C27 C26 C25 119.3(4) . . ?
C27 C26 C31 116.4(4) . . ?
C26 C27 H27 118.5 . . ?
C28 C27 C26 123.0(5) . . ?
C28 C27 H27 118.5 . . ?
C27 C28 C29 116.9(4) . . ?
C27 C28 C38 119.1(5) . . ?
C27 C28 C38S 126.7(11) . . ?
C29 C28 C38 123.4(5) . . ?
C29 C28 C38S 113.1(11) . . ?
C28 C29 H29 118.5 . . ?
C28 C29 C30 122.9(4) . . ?
C30 C29 H29 118.5 . . ?
C25 C30 C42 124.4(4) . . ?
C29 C30 C25 119.0(4) . . ?
C29 C30 C42 116.6(4) . . ?
Si5 C31 Si6 117.6(2) . . ?
Si5 C31 H31 104.5 . . ?
Si6 C31 H31 104.5 . . ?
C26 C31 Si5 111.6(3) . . ?
C26 C31 Si6 112.6(3) . . ?
C26 C31 H31 104.5 . . ?
Si5 C32 H32A 109.5 . . ?
Si5 C32 H32B 109.5 . . ?
Si5 C32 H32C 109.5 . . ?
H32A C32 H32B 109.5 . . ?
H32A C32 H32C 109.5 . . ?
H32B C32 H32C 109.5 . . ?
Si5 C32S H32D 109.5 . . ?
Si5 C32S H32E 109.5 . . ?
Si5 C32S H32F 109.5 . . ?
H32D C32S H32E 109.5 . . ?
H32D C32S H32F 109.5 . . ?
H32E C32S H32F 109.5 . . ?
Si5 C33 H33A 109.5 . . ?
Si5 C33 H33B 109.5 . . ?
Si5 C33 H33C 109.5 . . ?
H33A C33 H33B 109.5 . . ?
H33A C33 H33C 109.5 . . ?
H33B C33 H33C 109.5 . . ?
Si5 C33S H33D 109.5 . . ?
Si5 C33S H33E 109.5 . . ?
Si5 C33S H33F 109.5 . . ?
H33D C33S H33E 109.5 . . ?
H33D C33S H33F 109.5 . . ?
H33E C33S H33F 109.5 . . ?
Si5 C34 H34A 109.5 . . ?
Si5 C34 H34B 109.5 . . ?
Si5 C34 H34C 109.5 . . ?
H34A C34 H34B 109.5 . . ?
H34A C34 H34C 109.5 . . ?
H34B C34 H34C 109.5 . . ?
Si5 C34S H34D 109.5 . . ?
Si5 C34S H34E 109.5 . . ?
Si5 C34S H34F 109.5 . . ?
H34D C34S H34E 109.5 . . ?
H34D C34S H34F 109.5 . . ?
H34E C34S H34F 109.5 . . ?
Si6 C35 H35A 109.5 . . ?
Si6 C35 H35B 109.5 . . ?
Si6 C35 H35C 109.5 . . ?
H35A C35 H35B 109.5 . . ?
H35A C35 H35C 109.5 . . ?
H35B C35 H35C 109.5 . . ?
Si6 C35S H35D 109.5 . . ?
Si6 C35S H35E 109.5 . . ?
Si6 C35S H35F 109.5 . . ?
H35D C35S H35E 109.5 . . ?
H35D C35S H35F 109.5 . . ?
H35E C35S H35F 109.5 . . ?
Si6 C36 H36A 109.5 . . ?
Si6 C36 H36B 109.5 . . ?
Si6 C36 H36C 109.5 . . ?
H36A C36 H36B 109.5 . . ?
H36A C36 H36C 109.5 . . ?
H36B C36 H36C 109.5 . . ?
Si6 C36S H36D 109.5 . . ?
Si6 C36S H36E 109.5 . . ?
Si6 C36S H36F 109.5 . . ?
H36D C36S H36E 109.5 . . ?
H36D C36S H36F 109.5 . . ?
H36E C36S H36F 109.5 . . ?
Si6 C37 H37A 109.5 . . ?
Si6 C37 H37B 109.5 . . ?
Si6 C37 H37C 109.5 . . ?
H37A C37 H37B 109.5 . . ?
H37A C37 H37C 109.5 . . ?
H37B C37 H37C 109.5 . . ?
Si6 C37S H37D 109.5 . . ?
Si6 C37S H37E 109.5 . . ?
Si6 C37S H37F 109.5 . . ?
H37D C37S H37E 109.5 . . ?
H37D C37S H37F 109.5 . . ?
H37E C37S H37F 109.5 . . ?
C28 C38 C39 109.5(6) . . ?
C40 C38 C28 110.2(6) . . ?
C40 C38 C39 106.5(6) . . ?
C41 C38 C28 111.1(6) . . ?
C41 C38 C39 108.3(6) . . ?
C41 C38 C40 111.1(7) . . ?
C39S C38S C28 101(2) . . ?
C40S C38S C28 110(2) . . ?
C40S C38S C39S 118(3) . . ?
C40S C38S C41S 103(3) . . ?
C41S C38S C28 120(2) . . ?
C41S C38S C39S 106(2) . . ?
C38 C39 H39A 109.5 . . ?
C38 C39 H39B 109.5 . . ?
C38 C39 H39C 109.5 . . ?
H39A C39 H39B 109.5 . . ?
H39A C39 H39C 109.5 . . ?
H39B C39 H39C 109.5 . . ?
C38S C39S H39D 109.5 . . ?
C38S C39S H39E 109.5 . . ?
C38S C39S H39F 109.5 . . ?
H39D C39S H39E 109.5 . . ?
H39D C39S H39F 109.5 . . ?
H39E C39S H39F 109.5 . . ?
C38 C40 H40A 109.5 . . ?
C38 C40 H40B 109.5 . . ?
C38 C40 H40C 109.5 . . ?
H40A C40 H40B 109.5 . . ?
H40A C40 H40C 109.5 . . ?
H40B C40 H40C 109.5 . . ?
C38S C40S H40D 109.5 . . ?
C38S C40S H40E 109.5 . . ?
C38S C40S H40F 109.5 . . ?
H40D C40S H40E 109.5 . . ?
H40D C40S H40F 109.5 . . ?
H40E C40S H40F 109.5 . . ?
C38 C41 H41A 109.5 . . ?
C38 C41 H41B 109.5 . . ?
C38 C41 H41C 109.5 . . ?
H41A C41 H41B 109.5 . . ?
H41A C41 H41C 109.5 . . ?
H41B C41 H41C 109.5 . . ?
C38S C41S H41D 109.5 . . ?
C38S C41S H41E 109.5 . . ?
C38S C41S H41F 109.5 . . ?
H41D C41S H41E 109.5 . . ?
H41D C41S H41F 109.5 . . ?
H41E C41S H41F 109.5 . . ?
Si7 C42 Si8 116.3(2) . . ?
Si7 C42 H42 104.8 . . ?
Si8 C42 H42 104.8 . . ?
C30 C42 Si7 111.0(3) . . ?
C30 C42 Si8 113.9(3) . . ?
C30 C42 H42 104.8 . . ?
Si7 C43 H43A 109.5 . . ?
Si7 C43 H43B 109.5 . . ?
Si7 C43 H43C 109.5 . . ?
H43A C43 H43B 109.5 . . ?
H43A C43 H43C 109.5 . . ?
H43B C43 H43C 109.5 . . ?
Si7 C44 H44A 109.5 . . ?
Si7 C44 H44B 109.5 . . ?
Si7 C44 H44C 109.5 . . ?
H44A C44 H44B 109.5 . . ?
H44A C44 H44C 109.5 . . ?
H44B C44 H44C 109.5 . . ?
Si7 C45 H45A 109.5 . . ?
Si7 C45 H45B 109.5 . . ?
Si7 C45 H45C 109.5 . . ?
H45A C45 H45B 109.5 . . ?
H45A C45 H45C 109.5 . . ?
H45B C45 H45C 109.5 . . ?
Si8 C46 H46A 109.5 . . ?
Si8 C46 H46B 109.5 . . ?
Si8 C46 H46C 109.5 . . ?
H46A C46 H46B 109.5 . . ?
H46A C46 H46C 109.5 . . ?
H46B C46 H46C 109.5 . . ?
Si8 C47 H47A 109.5 . . ?
Si8 C47 H47B 109.5 . . ?
Si8 C47 H47C 109.5 . . ?
H47A C47 H47B 109.5 . . ?
H47A C47 H47C 109.5 . . ?
H47B C47 H47C 109.5 . . ?
Si8 C48 H48A 109.5 . . ?
Si8 C48 H48B 109.5 . . ?
Si8 C48 H48C 109.5 . . ?
H48A C48 H48B 109.5 . . ?
H48A C48 H48C 109.5 . . ?
H48B C48 H48C 109.5 . . ?
N1 C49 C50 109.3(4) . . ?
N1 C49 C54 118.0(5) . . ?
N1 C49 C55 106.3(4) . . ?
N1S C49 C50S 93.8(11) . . ?
N1S C49 C54S 112.8(11) . . ?
N1S C49 C55S 102.4(11) . . ?
C50 C49 C55 107.2(5) . . ?
C54 C49 C50 110.5(5) . . ?
C54 C49 C55 105.0(5) . . ?
C54S C49 C50S 101.4(18) . . ?
C54S C49 C55S 136.6(17) . . ?
C55S C49 C50S 100.7(17) . . ?
C49 C50 H50A 109.5 . . ?
C49 C50 H50B 109.5 . . ?
C49 C50 C51 110.9(5) . . ?
H50A C50 H50B 108.0 . . ?
C51 C50 H50A 109.5 . . ?
C51 C50 H50B 109.5 . . ?
C49 C50S H50C 108.5 . . ?
C49 C50S H50D 108.5 . . ?
H50C C50S H50D 107.5 . . ?
C51S C50S C49 114.9(19) . . ?
C51S C50S H50C 108.5 . . ?
C51S C50S H50D 108.5 . . ?
C50 C51 H51 109.4 . . ?
C52 C51 C50 109.1(6) . . ?
C52 C51 H51 109.4 . . ?
C52 C51 C58 109.2(6) . . ?
C58 C51 C50 110.3(6) . . ?
C58 C51 H51 109.4 . . ?
C50S C51S H51S 113.7 . . ?
C50S C51S C52S 104(2) . . ?
C52S C51S H51S 113.7 . . ?
C58S C51S C50S 102(3) . . ?
C58S C51S H51S 113.7 . . ?
C58S C51S C52S 109(3) . . ?
C51 C52 H52A 109.9 . . ?
C51 C52 H52B 109.9 . . ?
C51 C52 C53 109.0(6) . . ?
H52A C52 H52B 108.3 . . ?
C53 C52 H52A 109.9 . . ?
C53 C52 H52B 109.9 . . ?
C51S C52S H52C 110.7 . . ?
C51S C52S H52D 110.7 . . ?
H52C C52S H52D 108.8 . . ?
C53S C52S C51S 105(3) . . ?
C53S C52S H52C 110.7 . . ?
C53S C52S H52D 110.7 . . ?
C52 C53 H53 109.1 . . ?
C54 C53 C52 109.6(6) . . ?
C54 C53 H53 109.1 . . ?
C57 C53 C52 110.2(6) . . ?
C57 C53 H53 109.1 . . ?
C57 C53 C54 109.8(6) . . ?
C49 C54 C53 112.0(5) . . ?
C49 C54 H54A 109.2 . . ?
C49 C54 H54B 109.2 . . ?
C53 C54 H54A 109.2 . . ?
C53 C54 H54B 109.2 . . ?
H54A C54 H54B 107.9 . . ?
C49 C54S H54C 112.6 . . ?
C49 C54S H54D 112.6 . . ?
C49 C54S C53S 95.7(18) . . ?
H54C C54S H54D 110.1 . . ?
C53S C54S H54C 112.6 . . ?
C53S C54S H54D 112.6 . . ?
C49 C55 H55A 109.3 . . ?
C49 C55 H55B 109.3 . . ?
H55A C55 H55B 108.0 . . ?
C56 C55 C49 111.5(5) . . ?
C56 C55 H55A 109.3 . . ?
C56 C55 H55B 109.3 . . ?
C49 C55S H55C 110.8 . . ?
C49 C55S H55D 110.8 . . ?
C49 C55S C56S 104.6(17) . . ?
H55C C55S H55D 108.9 . . ?
C56S C55S H55C 110.8 . . ?
C56S C55S H55D 110.8 . . ?
C55 C56 H56 109.7 . . ?
C57 C56 C55 110.3(6) . . ?
C57 C56 H56 109.7 . . ?
C57 C56 C58 110.3(6) . . ?
C58 C56 C55 107.2(6) . . ?
C58 C56 H56 109.7 . . ?
C55S C56S H56S 111.6 . . ?
C55S C56S C57S 102(2) . . ?
C57S C56S H56S 111.6 . . ?
C58S C56S C55S 106(2) . . ?
C58S C56S H56S 111.6 . . ?
C58S C56S C57S 114(3) . . ?
C53 C57 H57A 109.9 . . ?
C53 C57 H57B 109.9 . . ?
C56 C57 C53 108.8(6) . . ?
C56 C57 H57A 109.9 . . ?
C56 C57 H57B 109.9 . . ?
H57A C57 H57B 108.3 . . ?
C56S C57S H57C 110.4 . . ?
C56S C57S H57D 110.4 . . ?
C56S C57S C53S 107(3) . . ?
H57C C57S H57D 108.6 . . ?
C53S C57S H57C 110.4 . . ?
C53S C57S H57D 110.4 . . ?
C51 C58 C56 109.6(6) . . ?
C51 C58 H58A 109.8 . . ?
C51 C58 H58B 109.8 . . ?
C56 C58 H58A 109.8 . . ?
C56 C58 H58B 109.8 . . ?
H58A C58 H58B 108.2 . . ?
C51S C58S C56S 118(3) . . ?
C51S C58S H58C 107.7 . . ?
C51S C58S H58D 107.7 . . ?
C56S C58S H58C 107.7 . . ?
C56S C58S H58D 107.7 . . ?
H58C C58S H58D 107.1 . . ?
C60 O1 C61 111.7(8) . . ?
H59A C59 H59B 109.5 . . ?
H59A C59 H59C 109.5 . . ?
H59B C59 H59C 109.5 . . ?
C60 C59 H59A 109.5 . . ?
C60 C59 H59B 109.5 . . ?
C60 C59 H59C 109.5 . . ?
O1 C60 C59 108.1(8) . . ?
O1 C60 H60A 110.1 . . ?
O1 C60 H60B 110.1 . . ?
C59 C60 H60A 110.1 . . ?
C59 C60 H60B 110.1 . . ?
H60A C60 H60B 108.4 . . ?
O1 C61 H61A 110.2 . . ?
O1 C61 H61B 110.2 . . ?
O1 C61 C62 107.6(10) . . ?
H61A C61 H61B 108.5 . . ?
C62 C61 H61A 110.2 . . ?
C62 C61 H61B 110.2 . . ?
C61 C62 H62A 109.5 . . ?
C61 C62 H62B 109.5 . . ?
C61 C62 H62C 109.5 . . ?
H62A C62 H62B 109.5 . . ?
H62A C62 H62C 109.5 . . ?
H62B C62 H62C 109.5 . . ?
C52S C53S C54S 108(2) . . ?
C52S C53S C57S 122(3) . . ?
C52S C53S H53S 105.4 . . ?
C54S C53S C57S 109(2) . . ?
C54S C53S H53S 105.4 . . ?
C57S C53S H53S 105.4 . . ?

loop_
_geom_bond_atom_site_label_1
_geom_bond_atom_site_label_2
_geom_bond_distance
_geom_bond_site_symmetry_2
_geom_bond_publ_flag
Sb1 Sb2 2.8732(7) . ?
Sb1 N1 2.069(4) . ?
Sb1 C1 2.187(6) . ?
Sb1S Sb2S 2.8730(10) . ?
Sb1S N1S 2.070(4) . ?
Sb1S C1 2.242(12) . ?
Sb2 N1 2.070(4) . ?
Sb2 C25 2.199(5) . ?
Sb2S N1S 2.071(4) . ?
Sb2S C25 2.201(7) . ?
Si1 C7 1.898(5) . ?
Si1 C8 1.873(6) . ?
Si1 C9 1.878(7) . ?
Si1 C10 1.863(6) . ?
Si2 C7 1.897(5) . ?
Si2 C11 1.876(6) . ?
Si2 C12 1.872(6) . ?
Si2 C13 1.865(7) . ?
Si3 C18 1.901(5) . ?
Si3 C19 1.873(6) . ?
Si3 C20 1.870(6) . ?
Si3 C21 1.875(6) . ?
Si4 C18 1.898(5) . ?
Si4 C22 1.869(6) . ?
Si4 C23 1.865(7) . ?
Si4 C24 1.852(6) . ?
Si5 C31 1.888(5) . ?
Si5 C32 1.909(14) . ?
Si5 C32S 1.76(2) . ?
Si5 C33 1.957(11) . ?
Si5 C33S 1.697(16) . ?
Si5 C34 1.882(11) . ?
Si5 C34S 1.943(15) . ?
Si6 C31 1.900(5) . ?
Si6 C35 1.787(13) . ?
Si6 C35S 1.936(14) . ?
Si6 C36 1.836(13) . ?
Si6 C36S 1.923(13) . ?
Si6 C37 1.922(12) . ?
Si6 C37S 1.804(13) . ?
Si7 C42 1.897(5) . ?
Si7 C43 1.872(6) . ?
Si7 C44 1.862(6) . ?
Si7 C45 1.875(6) . ?
Si8 C42 1.900(5) . ?
Si8 C46 1.857(7) . ?
Si8 C47 1.874(5) . ?
Si8 C48 1.879(6) . ?
N1 C49 1.478(7) . ?
N1S C49 1.480(7) . ?
C1 C2 1.426(6) . ?
C1 C6 1.407(6) . ?
C2 C3 1.390(6) . ?
C2 C7 1.524(6) . ?
C3 H3 0.9500 . ?
C3 C4 1.396(6) . ?
C4 C5 1.388(6) . ?
C4 C14 1.527(7) . ?
C5 H5 0.9500 . ?
C5 C6 1.404(6) . ?
C6 C18 1.518(6) . ?
C7 H7 1.0000 . ?
C8 H8A 0.9800 . ?
C8 H8B 0.9800 . ?
C8 H8C 0.9800 . ?
C9 H9A 0.9800 . ?
C9 H9B 0.9800 . ?
C9 H9C 0.9800 . ?
C10 H10A 0.9800 . ?
C10 H10B 0.9800 . ?
C10 H10C 0.9800 . ?
C11 H11A 0.9800 . ?
C11 H11B 0.9800 . ?
C11 H11C 0.9800 . ?
C12 H12A 0.9800 . ?
C12 H12B 0.9800 . ?
C12 H12C 0.9800 . ?
C13 H13A 0.9800 . ?
C13 H13B 0.9800 . ?
C13 H13C 0.9800 . ?
C14 C15 1.421(14) . ?
C14 C15S 1.664(16) . ?
C14 C16 1.701(18) . ?
C14 C16S 1.422(16) . ?
C14 C17 1.58(3) . ?
C14 C17S 1.49(3) . ?
C15 H15A 0.9800 . ?
C15 H15B 0.9800 . ?
C15 H15C 0.9800 . ?
C15S H15D 0.9800 . ?
C15S H15E 0.9800 . ?
C15S H15F 0.9800 . ?
C16 H16A 0.9800 . ?
C16 H16B 0.9800 . ?
C16 H16C 0.9800 . ?
C16S H16D 0.9800 . ?
C16S H16E 0.9800 . ?
C16S H16F 0.9800 . ?
C17 H17A 0.9800 . ?
C17 H17B 0.9800 . ?
C17 H17C 0.9800 . ?
C17S H17D 0.9800 . ?
C17S H17E 0.9800 . ?
C17S H17F 0.9800 . ?
C18 H18 1.0000 . ?
C19 H19A 0.9800 . ?
C19 H19B 0.9800 . ?
C19 H19C 0.9800 . ?
C20 H20A 0.9800 . ?
C20 H20B 0.9800 . ?
C20 H20C 0.9800 . ?
C21 H21A 0.9800 . ?
C21 H21B 0.9800 . ?
C21 H21C 0.9800 . ?
C22 H22A 0.9800 . ?
C22 H22B 0.9800 . ?
C22 H22C 0.9800 . ?
C23 H23A 0.9800 . ?
C23 H23B 0.9800 . ?
C23 H23C 0.9800 . ?
C24 H24A 0.9800 . ?
C24 H24B 0.9800 . ?
C24 H24C 0.9800 . ?
C25 C26 1.415(6) . ?
C25 C30 1.418(6) . ?
C26 C27 1.399(6) . ?
C26 C31 1.520(6) . ?
C27 H27 0.9500 . ?
C27 C28 1.386(7) . ?
C28 C29 1.392(7) . ?
C28 C38 1.543(8) . ?
C28 C38S 1.62(3) . ?
C29 H29 0.9500 . ?
C29 C30 1.404(6) . ?
C30 C42 1.517(6) . ?
C31 H31 1.0000 . ?
C32 H32A 0.9800 . ?
C32 H32B 0.9800 . ?
C32 H32C 0.9800 . ?
C32S H32D 0.9800 . ?
C32S H32E 0.9800 . ?
C32S H32F 0.9800 . ?
C33 H33A 0.9800 . ?
C33 H33B 0.9800 . ?
C33 H33C 0.9800 . ?
C33S H33D 0.9800 . ?
C33S H33E 0.9800 . ?
C33S H33F 0.9800 . ?
C34 H34A 0.9800 . ?
C34 H34B 0.9800 . ?
C34 H34C 0.9800 . ?
C34S H34D 0.9800 . ?
C34S H34E 0.9800 . ?
C34S H34F 0.9800 . ?
C35 H35A 0.9800 . ?
C35 H35B 0.9800 . ?
C35 H35C 0.9800 . ?
C35S H35D 0.9800 . ?
C35S H35E 0.9800 . ?
C35S H35F 0.9800 . ?
C36 H36A 0.9800 . ?
C36 H36B 0.9800 . ?
C36 H36C 0.9800 . ?
C36S H36D 0.9800 . ?
C36S H36E 0.9800 . ?
C36S H36F 0.9800 . ?
C37 H37A 0.9800 . ?
C37 H37B 0.9800 . ?
C37 H37C 0.9800 . ?
C37S H37D 0.9800 . ?
C37S H37E 0.9800 . ?
C37S H37F 0.9800 . ?
C38 C39 1.546(11) . ?
C38 C40 1.537(13) . ?
C38 C41 1.519(10) . ?
C38S C39S 1.54(4) . ?
C38S C40S 1.40(5) . ?
C38S C41S 1.50(4) . ?
C39 H39A 0.9800 . ?
C39 H39B 0.9800 . ?
C39 H39C 0.9800 . ?
C39S H39D 0.9800 . ?
C39S H39E 0.9800 . ?
C39S H39F 0.9800 . ?
C40 H40A 0.9800 . ?
C40 H40B 0.9800 . ?
C40 H40C 0.9800 . ?
C40S H40D 0.9800 . ?
C40S H40E 0.9800 . ?
C40S H40F 0.9800 . ?
C41 H41A 0.9800 . ?
C41 H41B 0.9800 . ?
C41 H41C 0.9800 . ?
C41S H41D 0.9800 . ?
C41S H41E 0.9800 . ?
C41S H41F 0.9800 . ?
C42 H42 1.0000 . ?
C43 H43A 0.9800 . ?
C43 H43B 0.9800 . ?
C43 H43C 0.9800 . ?
C44 H44A 0.9800 . ?
C44 H44B 0.9800 . ?
C44 H44C 0.9800 . ?
C45 H45A 0.9800 . ?
C45 H45B 0.9800 . ?
C45 H45C 0.9800 . ?
C46 H46A 0.9800 . ?
C46 H46B 0.9800 . ?
C46 H46C 0.9800 . ?
C47 H47A 0.9800 . ?
C47 H47B 0.9800 . ?
C47 H47C 0.9800 . ?
C48 H48A 0.9800 . ?
C48 H48B 0.9800 . ?
C48 H48C 0.9800 . ?
C49 C50 1.519(6) . ?
C49 C50S 1.525(10) . ?
C49 C54 1.496(7) . ?
C49 C54S 1.489(10) . ?
C49 C55 1.564(7) . ?
C49 C55S 1.491(7) . ?
C50 H50A 0.9900 . ?
C50 H50B 0.9900 . ?
C50 C51 1.529(7) . ?
C50S H50C 0.9900 . ?
C50S H50D 0.9900 . ?
C50S C51S 1.508(10) . ?
C51 H51 1.0000 . ?
C51 C52 1.513(10) . ?
C51 C58 1.518(7) . ?
C51S H51S 1.0000 . ?
C51S C52S 1.55(4) . ?
C51S C58S 1.48(5) . ?
C52 H52A 0.9900 . ?
C52 H52B 0.9900 . ?
C52 C53 1.529(9) . ?
C52S H52C 0.9900 . ?
C52S H52D 0.9900 . ?
C52S C53S 1.503(10) . ?
C53 H53 1.0000 . ?
C53 C54 1.522(7) . ?
C53 C57 1.504(10) . ?
C54 H54A 0.9900 . ?
C54 H54B 0.9900 . ?
C54S H54C 0.9900 . ?
C54S H54D 0.9900 . ?
C54S C53S 1.505(10) . ?
C55 H55A 0.9900 . ?
C55 H55B 0.9900 . ?
C55 C56 1.542(7) . ?
C55S H55C 0.9900 . ?
C55S H55D 0.9900 . ?
C55S C56S 1.503(10) . ?
C56 H56 1.0000 . ?
C56 C57 1.492(10) . ?
C56 C58 1.534(9) . ?
C56S H56S 1.0000 . ?
C56S C57S 1.52(4) . ?
C56S C58S 1.498(10) . ?
C57 H57A 0.9900 . ?
C57 H57B 0.9900 . ?
C57S H57C 0.9900 . ?
C57S H57D 0.9900 . ?
C57S C53S 1.60(4) . ?
C58 H58A 0.9900 . ?
C58 H58B 0.9900 . ?
C58S H58C 0.9900 . ?
C58S H58D 0.9900 . ?
O1 C60 1.406(8) . ?
O1 C61 1.417(13) . ?
C59 H59A 0.9800 . ?
C59 H59B 0.9800 . ?
C59 H59C 0.9800 . ?
C59 C60 1.496(8) . ?
C60 H60A 0.9900 . ?
C60 H60B 0.9900 . ?
C61 H61A 0.9900 . ?
C61 H61B 0.9900 . ?
C61 C62 1.517(17) . ?
C62 H62A 0.9800 . ?
C62 H62B 0.9800 . ?
C62 H62C 0.9800 . ?
C53S H53S 1.0000 . ?

loop_
_geom_torsion_atom_site_label_1
_geom_torsion_atom_site_label_2
_geom_torsion_atom_site_label_3
_geom_torsion_atom_site_label_4
_geom_torsion
_geom_torsion_site_symmetry_1
_geom_torsion_site_symmetry_2
_geom_torsion_site_symmetry_3
_geom_torsion_site_symmetry_4
_geom_torsion_publ_flag
Sb1 N1 C49 C50 -165.4(5) . . . . ?
Sb1 N1 C49 C54 67.3(7) . . . . ?
Sb1 N1 C49 C55 -50.1(7) . . . . ?
Sb1 C1 C2 C3 167.7(3) . . . . ?
Sb1 C1 C2 C7 -9.8(5) . . . . ?
Sb1 C1 C6 C5 -165.8(4) . . . . ?
Sb1 C1 C6 C18 9.4(6) . . . . ?
Sb1S N1S C49 C50S 161.7(15) . . . . ?
Sb1S N1S C49 C54S 57.7(18) . . . . ?
Sb1S N1S C49 C55S -96.5(16) . . . . ?
Sb1S C1 C2 C3 173.5(4) . . . . ?
Sb1S C1 C2 C7 -4.0(6) . . . . ?
Sb1S C1 C6 C5 -172.2(4) . . . . ?
Sb1S C1 C6 C18 3.0(7) . . . . ?
Sb2 N1 C49 C50 64.9(6) . . . . ?
Sb2 N1 C49 C54 -62.4(6) . . . . ?
Sb2 N1 C49 C55 -179.7(4) . . . . ?
Sb2 C25 C26 C27 -172.9(4) . . . . ?
Sb2 C25 C26 C31 4.9(7) . . . . ?
Sb2 C25 C30 C29 174.7(4) . . . . ?
Sb2 C25 C30 C42 -5.4(6) . . . . ?
Sb2S N1S C49 C50S -29(2) . . . . ?
Sb2S N1S C49 C54S -133(2) . . . . ?
Sb2S N1S C49 C55S 73(2) . . . . ?
Sb2S C25 C26 C27 -162.6(4) . . . . ?
Sb2S C25 C26 C31 15.3(7) . . . . ?
Sb2S C25 C30 C29 165.3(4) . . . . ?
Sb2S C25 C30 C42 -14.7(6) . . . . ?
N1 C49 C50 C51 172.7(5) . . . . ?
N1 C49 C54 C53 -178.2(5) . . . . ?
N1 C49 C55 C56 -176.5(5) . . . . ?
N1S C49 C50S C51S 175(2) . . . . ?
N1S C49 C54S C53S 173.2(14) . . . . ?
N1S C49 C55S C56S -169.0(17) . . . . ?
C1 C2 C3 C4 -1.2(7) . . . . ?
C1 C2 C7 Si1 101.5(4) . . . . ?
C1 C2 C7 Si2 -126.0(4) . . . . ?
C1 C6 C18 Si3 -103.6(4) . . . . ?
C1 C6 C18 Si4 121.7(4) . . . . ?
C2 C1 C6 C5 -0.5(7) . . . . ?
C2 C1 C6 C18 174.7(4) . . . . ?
C2 C3 C4 C5 0.7(8) . . . . ?
C2 C3 C4 C14 179.2(5) . . . . ?
C3 C2 C7 Si1 -76.0(5) . . . . ?
C3 C2 C7 Si2 56.5(5) . . . . ?
C3 C4 C5 C6 -0.1(8) . . . . ?
C3 C4 C14 C15 31.5(12) . . . . ?
C3 C4 C14 C15S 59.0(9) . . . . ?
C3 C4 C14 C16 -81.3(8) . . . . ?
C3 C4 C14 C16S -61.5(10) . . . . ?
C3 C4 C14 C17 169.1(14) . . . . ?
C3 C4 C14 C17S 170.4(15) . . . . ?
C4 C5 C6 C1 0.1(8) . . . . ?
C4 C5 C6 C18 -175.5(5) . . . . ?
C5 C4 C14 C15 -150.1(10) . . . . ?
C5 C4 C14 C15S -122.6(8) . . . . ?
C5 C4 C14 C16 97.2(8) . . . . ?
C5 C4 C14 C16S 116.9(9) . . . . ?
C5 C4 C14 C17 -12.5(16) . . . . ?
C5 C4 C14 C17S -11.2(17) . . . . ?
C5 C6 C18 Si3 71.7(5) . . . . ?
C5 C6 C18 Si4 -63.0(5) . . . . ?
C6 C1 C2 C3 1.1(6) . . . . ?
C6 C1 C2 C7 -176.4(4) . . . . ?
C7 C2 C3 C4 176.4(4) . . . . ?
C8 Si1 C7 Si2 173.3(3) . . . . ?
C8 Si1 C7 C2 -55.8(4) . . . . ?
C9 Si1 C7 Si2 54.6(4) . . . . ?
C9 Si1 C7 C2 -174.5(4) . . . . ?
C10 Si1 C7 Si2 -67.6(4) . . . . ?
C10 Si1 C7 C2 63.4(4) . . . . ?
C11 Si2 C7 Si1 -82.5(3) . . . . ?
C11 Si2 C7 C2 147.9(4) . . . . ?
C12 Si2 C7 Si1 37.3(4) . . . . ?
C12 Si2 C7 C2 -92.3(4) . . . . ?
C13 Si2 C7 Si1 157.7(3) . . . . ?
C13 Si2 C7 C2 28.1(4) . . . . ?
C14 C4 C5 C6 -178.6(5) . . . . ?
C22 Si4 C18 Si3 47.6(3) . . . . ?
C22 Si4 C18 C6 178.9(3) . . . . ?
C23 Si4 C18 Si3 162.8(3) . . . . ?
C23 Si4 C18 C6 -65.9(4) . . . . ?
C24 Si4 C18 Si3 -75.1(4) . . . . ?
C24 Si4 C18 C6 56.2(4) . . . . ?
C25 C26 C27 C28 -0.9(8) . . . . ?
C25 C26 C31 Si5 -107.5(5) . . . . ?
C25 C26 C31 Si6 117.6(5) . . . . ?
C25 C30 C42 Si7 105.5(5) . . . . ?
C25 C30 C42 Si8 -120.9(4) . . . . ?
C26 C25 C30 C29 0.0(7) . . . . ?
C26 C25 C30 C42 179.9(4) . . . . ?
C26 C27 C28 C29 -0.5(9) . . . . ?
C26 C27 C28 C38 171.0(6) . . . . ?
C26 C27 C28 C38S -158.6(16) . . . . ?
C27 C26 C31 Si5 70.4(5) . . . . ?
C27 C26 C31 Si6 -64.5(5) . . . . ?
C27 C28 C29 C30 1.8(8) . . . . ?
C27 C28 C38 C39 -67.7(7) . . . . ?
C27 C28 C38 C40 49.1(9) . . . . ?
C27 C28 C38 C41 172.7(6) . . . . ?
C27 C28 C38S C39S -119.0(16) . . . . ?
C27 C28 C38S C40S 6(3) . . . . ?
C27 C28 C38S C41S 126(2) . . . . ?
C28 C29 C30 C25 -1.5(8) . . . . ?
C28 C29 C30 C42 178.5(5) . . . . ?
C29 C28 C38 C39 103.3(7) . . . . ?
C29 C28 C38 C40 -139.9(7) . . . . ?
C29 C28 C38 C41 -16.3(9) . . . . ?
C29 C28 C38S C39S 82(2) . . . . ?
C29 C28 C38S C40S -152(2) . . . . ?
C29 C28 C38S C41S -33(3) . . . . ?
C29 C30 C42 Si7 -74.6(5) . . . . ?
C29 C30 C42 Si8 59.0(5) . . . . ?
C30 C25 C26 C27 1.2(7) . . . . ?
C30 C25 C26 C31 179.1(4) . . . . ?
C31 C26 C27 C28 -179.0(5) . . . . ?
C32 Si5 C31 Si6 -69.1(7) . . . . ?
C32 Si5 C31 C26 158.5(7) . . . . ?
C32S Si5 C31 Si6 -49.5(7) . . . . ?
C32S Si5 C31 C26 178.1(7) . . . . ?
C33 Si5 C31 Si6 -171.9(5) . . . . ?
C33 Si5 C31 C26 55.7(5) . . . . ?
C33S Si5 C31 Si6 162.5(7) . . . . ?
C33S Si5 C31 C26 30.1(8) . . . . ?
C34 Si5 C31 Si6 74.9(5) . . . . ?
C34 Si5 C31 C26 -57.4(6) . . . . ?
C34S Si5 C31 Si6 37.0(7) . . . . ?
C34S Si5 C31 C26 -95.3(8) . . . . ?
C35 Si6 C31 Si5 76.4(7) . . . . ?
C35 Si6 C31 C26 -151.6(7) . . . . ?
C35S Si6 C31 Si5 53.9(6) . . . . ?
C35S Si6 C31 C26 -174.1(6) . . . . ?
C36 Si6 C31 Si5 -159.8(6) . . . . ?
C36 Si6 C31 C26 -27.8(7) . . . . ?
C36S Si6 C31 Si5 166.5(6) . . . . ?
C36S Si6 C31 C26 -61.5(7) . . . . ?
C37 Si6 C31 Si5 -42.3(6) . . . . ?
C37 Si6 C31 C26 89.7(6) . . . . ?
C37S Si6 C31 Si5 -73.1(8) . . . . ?
C37S Si6 C31 C26 58.9(8) . . . . ?
C38 C28 C29 C30 -169.3(6) . . . . ?
C38S C28 C29 C30 162.8(13) . . . . ?
C43 Si7 C42 Si8 -75.3(3) . . . . ?
C43 Si7 C42 C30 57.1(4) . . . . ?
C44 Si7 C42 Si8 165.5(3) . . . . ?
C44 Si7 C42 C30 -62.1(4) . . . . ?
C45 Si7 C42 Si8 46.7(3) . . . . ?
C45 Si7 C42 C30 179.1(3) . . . . ?
C46 Si8 C42 Si7 158.1(3) . . . . ?
C46 Si8 C42 C30 27.1(4) . . . . ?
C47 Si8 C42 Si7 36.9(4) . . . . ?
C47 Si8 C42 C30 -94.2(4) . . . . ?
C48 Si8 C42 Si7 -83.4(3) . . . . ?
C48 Si8 C42 C30 145.5(4) . . . . ?
C49 C50 C51 C52 59.5(7) . . . . ?
C49 C50 C51 C58 -60.4(7) . . . . ?
C49 C50S C51S C52S 57(3) . . . . ?
C49 C50S C51S C58S -57(3) . . . . ?
C49 C54S C53S C52S -83(3) . . . . ?
C49 C54S C53S C57S 51(3) . . . . ?
C49 C55 C56 C57 -59.1(7) . . . . ?
C49 C55 C56 C58 61.0(7) . . . . ?
C49 C55S C56S C57S -51(3) . . . . ?
C49 C55S C56S C58S 68(3) . . . . ?
C50 C49 C54 C53 55.0(7) . . . . ?
C50 C49 C55 C56 -59.7(7) . . . . ?
C50 C51 C52 C53 -61.2(7) . . . . ?
C50 C51 C58 C56 61.1(7) . . . . ?
C50S C49 C54S C53S 74(2) . . . . ?
C50S C49 C55S C56S -73(2) . . . . ?
C50S C51S C52S C53S -53(3) . . . . ?
C50S C51S C58S C56S 50(4) . . . . ?
C51 C52 C53 C54 60.0(7) . . . . ?
C51 C52 C53 C57 -60.9(7) . . . . ?
C51S C52S C53S C54S 73(3) . . . . ?
C51S C52S C53S C57S -55(4) . . . . ?
C52 C51 C58 C56 -58.8(7) . . . . ?
C52 C53 C54 C49 -57.3(7) . . . . ?
C52 C53 C57 C56 60.9(7) . . . . ?
C52S C51S C58S C56S -60(4) . . . . ?
C54 C49 C50 C51 -55.9(7) . . . . ?
C54 C49 C55 C56 57.8(6) . . . . ?
C54 C53 C57 C56 -59.9(7) . . . . ?
C54S C49 C50S C51S -71(3) . . . . ?
C54S C49 C55S C56S 47(3) . . . . ?
C55 C49 C50 C51 57.9(7) . . . . ?
C55 C49 C54 C53 -60.2(6) . . . . ?
C55 C56 C57 C53 58.2(7) . . . . ?
C55 C56 C58 C51 -60.6(7) . . . . ?
C55S C49 C50S C51S 72(3) . . . . ?
C55S C49 C54S C53S -45(3) . . . . ?
C55S C56S C57S C53S 75(2) . . . . ?
C55S C56S C58S C51S -59(4) . . . . ?
C56S C57S C53S C52S 47(4) . . . . ?
C56S C57S C53S C54S -81(3) . . . . ?
C57 C53 C54 C49 63.8(7) . . . . ?
C57 C56 C58 C51 59.5(7) . . . . ?
C57S C56S C58S C51S 52(4) . . . . ?
C58 C51 C52 C53 59.4(7) . . . . ?
C58 C56 C57 C53 -60.0(7) . . . . ?
C58S C51S C52S C53S 55(3) . . . . ?
C58S C56S C57S C53S -39(3) . . . . ?
C60 O1 C61 C62 171.6(12) . . . . ?
C61 O1 C60 C59 -172.4(10) . . . . ?
